data_1550629
loop_
_publ_author_name
'McNicholas, Brendon James'
'Grubbs, Robert H.'
'Winkler, Jay'
'Gray, Harry B.'
'Despagnet-Ayoub, Emmanuelle'

_publ_section_title
;
 Tuning the Formal Potential of Ferrocyanide over a 2.1 V Range
;
_journal_name_full 'Chemical Science'
_journal_paper_doi 10.1039/C8SC04972F
_journal_year 2019
_chemical_formula_sum 'C148.57 H175.16 B6 Cl5.16 Fe N10'
_chemical_formula_weight 2404.67
_space_group_crystal_system orthorhombic
_space_group_IT_number 19
_space_group_name_Hall 'P 2ac 2ab'
_space_group_name_H-M_alt 'P 21 21 21'
_symmetry_space_group_name_Hall 'P 2ac 2ab'
_symmetry_space_group_name_H-M 'P 21 21 21'
_atom_sites_solution_hydrogens geom
_atom_sites_solution_primary direct
_atom_sites_solution_secondary difmap
_audit_creation_method SHELXL-2014/7
_audit_update_record
;
2018-11-07 deposited with the CCDC.    2019-02-18 downloaded from the CCDC.
;
_cell_angle_alpha 90
_cell_angle_beta 90
_cell_angle_gamma 90
_cell_formula_units_Z 4
_cell_length_a 17.5522(6)
_cell_length_b 21.2914(7)
_cell_length_c 35.9929(11)
_cell_measurement_reflns_used 9801
_cell_measurement_temperature 100(2)
_cell_measurement_theta_max 76.43
_cell_measurement_theta_min 2.46
_cell_volume 13450.9(8)
_computing_cell_refinement 'SAINT v8.37A (Bruker-AXS, 2007)'
_computing_data_collection 'APEX3 v2016.5-0 (Bruker-AXS, 2016)'
_computing_data_reduction 'SAINT v8.37A (Bruker-AXS, 2007)'
_computing_molecular_graphics 'Bruker SHELXTL'
_computing_publication_material 'Bruker SHELXTL'
_computing_structure_refinement 'SHELXL-2014/7 (Sheldrick, 2014)'
_computing_structure_solution 'SHELXS-2013/1 (Sheldrick, 2013)'
_diffrn_ambient_temperature 100(2)
_diffrn_detector_area_resol_mean 10.24
_diffrn_measured_fraction_theta_full 1.000
_diffrn_measured_fraction_theta_max 1.000
_diffrn_measurement_device_type 'Bruker D8 VENTURE Kappa Duo PHOTON 100 CMOS'
_diffrn_measurement_method '\f and \w scans'
_diffrn_radiation_type CuK\a
_diffrn_radiation_wavelength 1.54178
_diffrn_reflns_av_R_equivalents 0.1619
_diffrn_reflns_av_unetI/netI 0.0919
_diffrn_reflns_Laue_measured_fraction_full 1.000
_diffrn_reflns_Laue_measured_fraction_max 1.000
_diffrn_reflns_limit_h_max 21
_diffrn_reflns_limit_h_min -21
_diffrn_reflns_limit_k_max 26
_diffrn_reflns_limit_k_min -26
_diffrn_reflns_limit_l_max 44
_diffrn_reflns_limit_l_min -44
_diffrn_reflns_number 155470
_diffrn_reflns_point_group_measured_fraction_full 1.000
_diffrn_reflns_point_group_measured_fraction_max 0.999
_diffrn_reflns_theta_full 67.679
_diffrn_reflns_theta_max 74.493
_diffrn_reflns_theta_min 2.411
_diffrn_source 'I\mS HB micro-focus sealed tube'
_exptl_absorpt_coefficient_mu 2.250
_exptl_absorpt_correction_T_max 0.5953
_exptl_absorpt_correction_T_min 0.4527
_exptl_absorpt_correction_type multi-scan
_exptl_absorpt_process_details 'SADABS-2016/2 (Sheldrick, 2014)'
_exptl_crystal_colour colourless
_exptl_crystal_density_diffrn 1.187
_exptl_crystal_density_method 'not measured'
_exptl_crystal_description Plate
_exptl_crystal_F_000 5121
_exptl_crystal_size_max 0.200
_exptl_crystal_size_mid 0.150
_exptl_crystal_size_min 0.050
_refine_diff_density_max 0.726
_refine_diff_density_min -0.575
_refine_diff_density_rms 0.072
_refine_ls_abs_structure_details
; 
 Flack x determined using 5356 quotients [(I+)-(I-)]/[(I+)+(I-)] 
 (Parsons, Flack and Wagner, Acta Cryst. B69 (2013) 249-259). 
;
_refine_ls_abs_structure_Flack 0.392(3)
_refine_ls_extinction_method none
_refine_ls_goodness_of_fit_ref 1.024
_refine_ls_hydrogen_treatment constr
_refine_ls_matrix_type full
_refine_ls_number_parameters 2341
_refine_ls_number_reflns 27477
_refine_ls_number_restraints 8929
_refine_ls_restrained_S_all 0.949
_refine_ls_R_factor_all 0.1439
_refine_ls_R_factor_gt 0.1006
_refine_ls_shift/su_max 0.000
_refine_ls_shift/su_mean 0.000
_refine_ls_structure_factor_coef Fsqd
_refine_ls_weighting_details 'w=1/[\s^2^(Fo^2^)+(0.1512P)^2^+15.9617P] where P=(Fo^2^+2Fc^2^)/3'
_refine_ls_weighting_scheme calc
_refine_ls_wR_factor_gt 0.2528
_refine_ls_wR_factor_ref 0.2890
_reflns_Friedel_coverage 0.855
_reflns_Friedel_fraction_full 1.000
_reflns_Friedel_fraction_max 0.998
_reflns_number_gt 18248
_reflns_number_total 27477
_reflns_threshold_expression 'I > 2\s(I)'
_cod_data_source_file c8sc04972f2.cif
_cod_data_source_block P17026
_cod_database_code 1550629
_shelx_shelxl_version_number 2014/7
_shelx_space_group_comment
; 
The symmetry employed for this shelxl refinement is uniquely defined 
by the following loop, which should always be used as a source of 
symmetry information in preference to the above space-group names. 
They are only intended as comments. 
;
_shelx_estimated_absorpt_t_min 0.662
_shelx_estimated_absorpt_t_max 0.896

loop_
_space_group_symop_operation_xyz
'x, y, z'
'-x+1/2, -y, z+1/2'
'-x, y+1/2, -z+1/2'
'x+1/2, -y+1/2, -z'

loop_
_atom_site_label
_atom_site_type_symbol
_atom_site_fract_x
_atom_site_fract_y
_atom_site_fract_z
_atom_site_U_iso_or_equiv
_atom_site_adp_type
_atom_site_occupancy
_atom_site_site_symmetry_order
_atom_site_calc_flag
_atom_site_refinement_flags_posn
_atom_site_refinement_flags_adp
_atom_site_refinement_flags_occupancy
_atom_site_disorder_assembly
_atom_site_disorder_group
Fe1 Fe 0.77133(7) 0.48957(5) 0.62105(3) 0.0313(3) Uani 1 1 d D U . . .
C1 C 0.7586(4) 0.4816(4) 0.67349(19) 0.0363(16) Uani 1 1 d D . . A 1
N1 N 0.7497(3) 0.4824(3) 0.70570(15) 0.0388(15) Uani 1 1 d D . . A 1
B1 B 0.7415(5) 0.4931(5) 0.7484(2) 0.047(2) Uani 1 1 d D . . A 1
C111 C 0.7509(5) 0.4241(4) 0.7677(2) 0.053(2) Uani 1 1 d D . . A 1
C112 C 0.7776(8) 0.4131(6) 0.8027(3) 0.086(4) Uani 1 1 d D . . A 1
H112 H 0.7917 0.4481 0.8175 0.103 Uiso 1 1 calc R U . A 1
C113 C 0.7850(9) 0.3534(7) 0.8177(4) 0.109(6) Uani 1 1 d D . . A 1
H113 H 0.8068 0.3482 0.8417 0.130 Uiso 1 1 calc R U . A 1
C114 C 0.7608(9) 0.3014(7) 0.7979(4) 0.104(5) Uani 1 1 d D . . A 1
H114 H 0.7647 0.2605 0.8083 0.124 Uiso 1 1 calc R U . A 1
C115 C 0.7306(9) 0.3100(6) 0.7628(4) 0.099(5) Uani 1 1 d D . . A 1
H115 H 0.7134 0.2752 0.7486 0.119 Uiso 1 1 calc R U . A 1
C116 C 0.7262(8) 0.3712(5) 0.7487(3) 0.075(3) Uani 1 1 d D . . A 1
H116 H 0.7049 0.3768 0.7247 0.090 Uiso 1 1 calc R U . A 1
C121 C 0.6562(4) 0.5210(5) 0.7565(2) 0.053(2) Uani 1 1 d D . . A 1
C122 C 0.6367(6) 0.5419(7) 0.7919(2) 0.077(4) Uani 1 1 d D . . A 1
H122 H 0.6724 0.5365 0.8115 0.093 Uiso 1 1 calc R U . A 1
C123 C 0.5671(6) 0.5707(9) 0.7998(3) 0.099(5) Uani 1 1 d D . . A 1
H123 H 0.5564 0.5849 0.8243 0.119 Uiso 1 1 calc R U . A 1
C124 C 0.5141(6) 0.5784(7) 0.7721(3) 0.079(4) Uani 1 1 d D . . A 1
H124 H 0.4665 0.5977 0.7771 0.095 Uiso 1 1 calc R U . A 1
C125 C 0.5313(5) 0.5577(5) 0.7370(2) 0.058(3) Uani 1 1 d D . . A 1
H125 H 0.4950 0.5627 0.7176 0.070 Uiso 1 1 calc R U . A 1
C126 C 0.6011(4) 0.5296(5) 0.7293(2) 0.048(2) Uani 1 1 d D . . A 1
H126 H 0.6114 0.5158 0.7047 0.057 Uiso 1 1 calc R U . A 1
C131 C 0.8034(5) 0.5462(4) 0.7598(2) 0.046(2) Uani 1 1 d D . . A 1
C132 C 0.8234(8) 0.5626(6) 0.7961(3) 0.080(4) Uani 1 1 d D . . A 1
H132 H 0.8052 0.5371 0.8159 0.096 Uiso 1 1 calc R U . A 1
C133 C 0.8688(10) 0.6148(7) 0.8050(3) 0.099(5) Uani 1 1 d D . . A 1
H133 H 0.8799 0.6238 0.8303 0.118 Uiso 1 1 calc R U . A 1
C134 C 0.8972(7) 0.6525(6) 0.7779(3) 0.072(3) Uani 1 1 d D . . A 1
H134 H 0.9296 0.6868 0.7838 0.086 Uiso 1 1 calc R U . A 1
C135 C 0.8775(6) 0.6396(5) 0.7420(3) 0.059(2) Uani 1 1 d D . . A 1
H135 H 0.8944 0.6666 0.7226 0.071 Uiso 1 1 calc R U . A 1
C136 C 0.8330(5) 0.5871(4) 0.7332(2) 0.046(2) Uani 1 1 d D . . A 1
H136 H 0.8223 0.5789 0.7078 0.055 Uiso 1 1 calc R U . A 1
C2 C 0.7786(4) 0.5069(3) 0.5687(2) 0.0331(15) Uani 1 1 d . . . B 1
N2 N 0.7812(4) 0.5213(3) 0.53816(16) 0.0346(13) Uani 1 1 d . . . B 1
B2 B 0.7777(6) 0.5540(4) 0.4989(2) 0.0381(19) Uani 1 1 d . . . B 1
C211 C 0.8086(5) 0.5047(4) 0.4678(2) 0.0451(19) Uani 1 1 d . . . B 1
C212 C 0.7815(8) 0.5052(6) 0.4309(3) 0.079(4) Uani 1 1 d . . . B 1
H212 H 0.7378 0.5296 0.4250 0.095 Uiso 1 1 calc R U . B 1
C213 C 0.8169(12) 0.4711(9) 0.4032(3) 0.117(7) Uani 1 1 d . . . B 1
H213 H 0.7978 0.4731 0.3785 0.141 Uiso 1 1 calc R U . B 1
C214 C 0.8777(11) 0.4353(8) 0.4105(3) 0.104(6) Uani 1 1 d . . . B 1
H214 H 0.9003 0.4112 0.3912 0.125 Uiso 1 1 calc R U . B 1
C215 C 0.9081(8) 0.4333(7) 0.4462(3) 0.083(4) Uani 1 1 d . . . B 1
H215 H 0.9521 0.4089 0.4514 0.100 Uiso 1 1 calc R U . B 1
C216 C 0.8730(6) 0.4675(5) 0.4741(3) 0.056(2) Uani 1 1 d . . . B 1
H216 H 0.8935 0.4656 0.4985 0.067 Uiso 1 1 calc R U . B 1
C221 C 0.6899(5) 0.5765(4) 0.4926(2) 0.0403(18) Uani 1 1 d . . . B 1
C222 C 0.6731(6) 0.6200(5) 0.4644(3) 0.059(3) Uani 1 1 d . . . B 1
H222 H 0.7136 0.6368 0.4500 0.070 Uiso 1 1 calc R U . B 1
C223 C 0.5995(6) 0.6392(5) 0.4572(3) 0.064(3) Uani 1 1 d . . . B 1
H223 H 0.5902 0.6683 0.4377 0.077 Uiso 1 1 calc R U . B 1
C224 C 0.5395(6) 0.6166(5) 0.4777(3) 0.063(3) Uani 1 1 d . . . B 1
H224 H 0.4888 0.6295 0.4724 0.075 Uiso 1 1 calc R U . B 1
C225 C 0.5547(6) 0.5741(5) 0.5066(3) 0.058(2) Uani 1 1 d . . . B 1
H225 H 0.5143 0.5583 0.5215 0.069 Uiso 1 1 calc R U . B 1
C226 C 0.6292(5) 0.5554(4) 0.5131(2) 0.046(2) Uani 1 1 d . . . B 1
H226 H 0.6387 0.5266 0.5328 0.055 Uiso 1 1 calc R U . B 1
C231 C 0.8361(4) 0.6129(4) 0.5001(2) 0.0371(17) Uani 1 1 d . . . B 1
C232 C 0.8729(5) 0.6350(4) 0.4681(2) 0.0433(19) Uani 1 1 d . . . B 1
H232 H 0.8635 0.6144 0.4452 0.052 Uiso 1 1 calc R U . B 1
C233 C 0.9224(5) 0.6856(5) 0.4686(3) 0.051(2) Uani 1 1 d . . . B 1
H233 H 0.9460 0.6987 0.4461 0.061 Uiso 1 1 calc R U . B 1
C234 C 0.9383(5) 0.7176(5) 0.5014(3) 0.050(2) Uani 1 1 d . . . B 1
H234 H 0.9724 0.7522 0.5018 0.060 Uiso 1 1 calc R U . B 1
C235 C 0.9026(5) 0.6972(4) 0.5329(3) 0.047(2) Uani 1 1 d . . . B 1
H235 H 0.9127 0.7180 0.5557 0.057 Uiso 1 1 calc R U . B 1
C236 C 0.8521(5) 0.6471(4) 0.5327(2) 0.0387(17) Uani 1 1 d . . . B 1
H236 H 0.8275 0.6354 0.5552 0.046 Uiso 1 1 calc R U . B 1
C3 C 0.8800(4) 0.4892(4) 0.62502(19) 0.0347(15) Uani 1 1 d . . . C 1
N3 N 0.9461(4) 0.4845(3) 0.62540(17) 0.0354(13) Uani 1 1 d . . . C 1
B3 B 1.0355(5) 0.4843(5) 0.6226(3) 0.041(2) Uani 1 1 d . . . C 1
C311 C 1.0560(4) 0.4955(4) 0.5788(2) 0.0432(19) Uani 1 1 d . . . C 1
C312 C 1.1210(6) 0.4701(6) 0.5623(3) 0.067(3) Uani 1 1 d . . . C 1
H312 H 1.1547 0.4454 0.5769 0.080 Uiso 1 1 calc R U . C 1
C313 C 1.1378(7) 0.4801(8) 0.5247(3) 0.084(4) Uani 1 1 d . . . C 1
H313 H 1.1825 0.4623 0.5142 0.101 Uiso 1 1 calc R U . C 1
C314 C 1.0898(6) 0.5156(7) 0.5029(3) 0.080(4) Uani 1 1 d . . . C 1
H314 H 1.1011 0.5224 0.4774 0.096 Uiso 1 1 calc R U . C 1
C315 C 1.0265(6) 0.5404(7) 0.5184(3) 0.068(3) Uani 1 1 d . . . C 1
H315 H 0.9926 0.5643 0.5034 0.082 Uiso 1 1 calc R U . C 1
C316 C 1.0102(5) 0.5316(5) 0.5561(2) 0.049(2) Uani 1 1 d . . . C 1
H316 H 0.9663 0.5511 0.5663 0.059 Uiso 1 1 calc R U . C 1
C321 C 1.0665(5) 0.4156(4) 0.6369(2) 0.047(2) Uani 1 1 d . . . C 1
C322 C 1.1416(7) 0.4090(5) 0.6497(3) 0.068(3) Uani 1 1 d . . . C 1
H322 H 1.1744 0.4445 0.6499 0.081 Uiso 1 1 calc R U . C 1
C323 C 1.1693(9) 0.3502(6) 0.6622(4) 0.086(4) Uani 1 1 d . . . C 1
H323 H 1.2199 0.3469 0.6714 0.104 Uiso 1 1 calc R U . C 1
C324 C 1.1239(9) 0.2980(6) 0.6611(4) 0.090(4) Uani 1 1 d . . . C 1
H324 H 1.1434 0.2586 0.6689 0.108 Uiso 1 1 calc R U . C 1
C325 C 1.0490(9) 0.3028(5) 0.6486(4) 0.078(4) Uani 1 1 d . . . C 1
H325 H 1.0164 0.2672 0.6487 0.093 Uiso 1 1 calc R U . C 1
C326 C 1.0225(7) 0.3618(4) 0.6358(3) 0.058(3) Uani 1 1 d . . . C 1
H326 H 0.9723 0.3645 0.6260 0.070 Uiso 1 1 calc R U . C 1
C331 C 1.0663(4) 0.5396(4) 0.6500(2) 0.0380(17) Uani 1 1 d . . . C 1
C332 C 1.1399(5) 0.5645(4) 0.6456(3) 0.049(2) Uani 1 1 d . . . C 1
H332 H 1.1701 0.5511 0.6252 0.058 Uiso 1 1 calc R U . C 1
C333 C 1.1696(5) 0.6082(5) 0.6703(4) 0.066(3) Uani 1 1 d . . . C 1
H333 H 1.2196 0.6241 0.6664 0.079 Uiso 1 1 calc R U . C 1
C334 C 1.1285(6) 0.6290(5) 0.7002(3) 0.061(3) Uani 1 1 d . . . C 1
H334 H 1.1492 0.6588 0.7171 0.073 Uiso 1 1 calc R U . C 1
C335 C 1.0555(5) 0.6051(4) 0.7052(3) 0.048(2) Uani 1 1 d . . . C 1
H335 H 1.0257 0.6184 0.7257 0.058 Uiso 1 1 calc R U . C 1
C336 C 1.0263(5) 0.5621(4) 0.6802(2) 0.0388(17) Uani 1 1 d . . . C 1
H336 H 0.9760 0.5471 0.6841 0.047 Uiso 1 1 calc R U . C 1
C4 C 0.7675(4) 0.5783(4) 0.62836(18) 0.0334(16) Uani 1 1 d . . . D 1
N4 N 0.7647(4) 0.6325(3) 0.63279(16) 0.0332(13) Uani 1 1 d . . . D 1
B4 B 0.7668(5) 0.7050(4) 0.6383(2) 0.0350(17) Uani 1 1 d . . . D 1
C411 C 0.8546(4) 0.7280(4) 0.6317(2) 0.0336(16) Uani 1 1 d . . . D 1
C412 C 0.8738(5) 0.7894(4) 0.6210(2) 0.0373(16) Uani 1 1 d . . . D 1
H412 H 0.8337 0.8183 0.6161 0.045 Uiso 1 1 calc R U . D 1
C413 C 0.9481(5) 0.8100(4) 0.6172(2) 0.0432(18) Uani 1 1 d . . . D 1
H413 H 0.9584 0.8518 0.6096 0.052 Uiso 1 1 calc R U . D 1
C414 C 1.0076(5) 0.7690(4) 0.6246(3) 0.048(2) Uani 1 1 d . . . D 1
H414 H 1.0589 0.7830 0.6228 0.057 Uiso 1 1 calc R U . D 1
C415 C 0.9916(5) 0.7077(4) 0.6345(2) 0.045(2) Uani 1 1 d . . . D 1
H415 H 1.0319 0.6788 0.6387 0.054 Uiso 1 1 calc R U . D 1
C416 C 0.9168(4) 0.6885(4) 0.6381(2) 0.0396(18) Uani 1 1 d . . . D 1
H416 H 0.9071 0.6463 0.6453 0.048 Uiso 1 1 calc R U . D 1
C421 C 0.7394(4) 0.7189(4) 0.6810(2) 0.0399(17) Uani 1 1 d . . . D 1
C422 C 0.7629(5) 0.7730(5) 0.7000(3) 0.053(2) Uani 1 1 d . . . D 1
H422 H 0.7957 0.8021 0.6879 0.064 Uiso 1 1 calc R U . D 1
C423 C 0.7392(6) 0.7851(6) 0.7362(3) 0.069(3) Uani 1 1 d . . . D 1
H423 H 0.7558 0.8223 0.7483 0.083 Uiso 1 1 calc R U . D 1
C424 C 0.6930(7) 0.7448(6) 0.7545(3) 0.073(3) Uani 1 1 d . . . D 1
H424 H 0.6782 0.7529 0.7794 0.087 Uiso 1 1 calc R U . D 1
C425 C 0.6672(7) 0.6908(6) 0.7359(3) 0.067(3) Uani 1 1 d . . . D 1
H425 H 0.6342 0.6621 0.7480 0.080 Uiso 1 1 calc R U . D 1
C426 C 0.6905(5) 0.6799(5) 0.6996(3) 0.051(2) Uani 1 1 d . . . D 1
H426 H 0.6717 0.6437 0.6871 0.062 Uiso 1 1 calc R U . D 1
C431 C 0.7078(4) 0.7368(4) 0.6089(2) 0.0390(18) Uani 1 1 d . . . D 1
C432 C 0.6882(5) 0.8004(4) 0.6113(3) 0.049(2) Uani 1 1 d . . . D 1
H432 H 0.7072 0.8247 0.6314 0.059 Uiso 1 1 calc R U . D 1
C433 C 0.6415(6) 0.8293(5) 0.5850(3) 0.059(3) Uani 1 1 d . . . D 1
H433 H 0.6306 0.8728 0.5870 0.070 Uiso 1 1 calc R U . D 1
C434 C 0.6110(6) 0.7951(6) 0.5560(3) 0.068(3) Uani 1 1 d . . . D 1
H434 H 0.5792 0.8149 0.5382 0.082 Uiso 1 1 calc R U . D 1
C435 C 0.6272(6) 0.7320(6) 0.5532(3) 0.062(3) Uani 1 1 d . . . D 1
H435 H 0.6055 0.7078 0.5337 0.074 Uiso 1 1 calc R U . D 1
C436 C 0.6754(5) 0.7037(5) 0.5789(2) 0.048(2) Uani 1 1 d . . . D 1
H436 H 0.6870 0.6603 0.5761 0.057 Uiso 1 1 calc R U . D 1
C5 C 0.6629(9) 0.483(4) 0.6192(15) 0.030(5) Uani 0.497(12) 1 d D U P A 1
N5 N 0.5962(9) 0.4795(16) 0.6157(11) 0.038(4) Uani 0.503(12) 1 d D U P A 1
B5 B 0.5087(10) 0.4661(10) 0.6209(6) 0.043(3) Uani 0.503(12) 1 d D U P A 1
C511 C 0.4716(15) 0.5270(10) 0.6405(8) 0.050(4) Uani 0.503(12) 1 d D U P A 1
C512 C 0.4042(15) 0.5219(11) 0.6609(8) 0.058(5) Uani 0.503(12) 1 d D U P A 1
H512 H 0.3824 0.4815 0.6646 0.070 Uiso 0.503(12) 1 calc R U P A 1
C513 C 0.3679(15) 0.5739(11) 0.6761(8) 0.066(5) Uani 0.503(12) 1 d D U P A 1
H513 H 0.3231 0.5688 0.6905 0.079 Uiso 0.503(12) 1 calc R U P A 1
C514 C 0.3972(16) 0.6327(11) 0.6699(9) 0.066(5) Uani 0.503(12) 1 d D U P A 1
H514 H 0.3708 0.6686 0.6788 0.079 Uiso 0.503(12) 1 calc R U P A 1
C515 C 0.4649(19) 0.6399(12) 0.6510(11) 0.068(5) Uani 0.503(12) 1 d D U P A 1
H515 H 0.4859 0.6805 0.6473 0.081 Uiso 0.503(12) 1 calc R U P A 1
C516 C 0.5026(19) 0.5863(11) 0.6372(12) 0.058(5) Uani 0.503(12) 1 d D U P A 1
H516 H 0.5505 0.5912 0.6253 0.069 Uiso 0.503(12) 1 calc R U P A 1
C521 C 0.4680(12) 0.4563(14) 0.5805(5) 0.047(4) Uani 0.503(12) 1 d D U P A 1
C522 C 0.3903(11) 0.4664(13) 0.5746(6) 0.055(5) Uani 0.503(12) 1 d D U P A 1
H522 H 0.3601 0.4814 0.5946 0.066 Uiso 0.503(12) 1 calc R U P A 1
C523 C 0.3552(13) 0.4550(13) 0.5401(6) 0.068(5) Uani 0.503(12) 1 d D U P A 1
H523 H 0.3021 0.4620 0.5370 0.081 Uiso 0.503(12) 1 calc R U P A 1
C524 C 0.3980(13) 0.4339(14) 0.5112(6) 0.070(5) Uani 0.503(12) 1 d D U P A 1
H524 H 0.3754 0.4287 0.4874 0.084 Uiso 0.503(12) 1 calc R U P A 1
C525 C 0.4733(13) 0.4201(14) 0.5160(6) 0.065(5) Uani 0.503(12) 1 d D U P A 1
H525 H 0.5027 0.4030 0.4963 0.077 Uiso 0.503(12) 1 calc R U P A 1
C526 C 0.5063(13) 0.4319(14) 0.5508(6) 0.053(4) Uani 0.503(12) 1 d D U P A 1
H526 H 0.5588 0.4222 0.5539 0.064 Uiso 0.503(12) 1 calc R U P A 1
C531 C 0.4987(13) 0.4012(10) 0.6443(7) 0.051(4) Uani 0.503(12) 1 d D U P A 1
C532 C 0.4309(14) 0.3672(11) 0.6442(7) 0.061(5) Uani 0.503(12) 1 d D U P A 1
H532 H 0.3891 0.3837 0.6305 0.073 Uiso 0.503(12) 1 calc R U P A 1
C533 C 0.4207(15) 0.3107(12) 0.6629(9) 0.073(6) Uani 0.503(12) 1 d D U P A 1
H533 H 0.3734 0.2891 0.6616 0.088 Uiso 0.503(12) 1 calc R U P A 1
C534 C 0.4804(16) 0.2865(14) 0.6834(9) 0.074(6) Uani 0.503(12) 1 d D U P A 1
H534 H 0.4748 0.2478 0.6963 0.089 Uiso 0.503(12) 1 calc R U P A 1
C535 C 0.5481(16) 0.3190(14) 0.6849(9) 0.065(6) Uani 0.503(12) 1 d D U P A 1
H535 H 0.5894 0.3027 0.6990 0.078 Uiso 0.503(12) 1 calc R U P A 1
C536 C 0.5567(16) 0.3756(14) 0.6658(10) 0.055(6) Uani 0.503(12) 1 d D U P A 1
H536 H 0.6038 0.3973 0.6676 0.066 Uiso 0.503(12) 1 calc R U P A 1
C5E C 0.6652(10) 0.483(4) 0.6139(15) 0.034(6) Uani 0.497(12) 1 d D U P A 2
N5E N 0.6004(9) 0.4713(18) 0.6147(12) 0.043(5) Uani 0.497(12) 1 d D U P A 2
B5E B 0.5135(11) 0.4547(10) 0.6168(6) 0.050(4) Uani 0.497(12) 1 d D U P A 2
C11E C 0.4709(14) 0.5115(10) 0.6382(8) 0.050(4) Uani 0.497(12) 1 d D U P A 2
C12E C 0.4017(15) 0.5011(11) 0.6560(9) 0.061(5) Uani 0.497(12) 1 d D U P A 2
H12E H 0.3813 0.4598 0.6566 0.073 Uiso 0.497(12) 1 calc R U P A 2
C13E C 0.3612(15) 0.5496(11) 0.6730(9) 0.065(5) Uani 0.497(12) 1 d D U P A 2
H13E H 0.3155 0.5405 0.6861 0.079 Uiso 0.497(12) 1 calc R U P A 2
C14E C 0.3871(15) 0.6103(11) 0.6709(9) 0.063(5) Uani 0.497(12) 1 d D U P A 2
H14E H 0.3578 0.6435 0.6813 0.075 Uiso 0.497(12) 1 calc R U P A 2
C15E C 0.4551(17) 0.6230(11) 0.6538(10) 0.059(5) Uani 0.497(12) 1 d D U P A 2
H15E H 0.4749 0.6645 0.6532 0.071 Uiso 0.497(12) 1 calc R U P A 2
C16E C 0.4951(18) 0.5732(11) 0.6371(10) 0.051(4) Uani 0.497(12) 1 d D U P A 2
H16E H 0.5412 0.5824 0.6243 0.061 Uiso 0.497(12) 1 calc R U P A 2
C21E C 0.4834(12) 0.4495(14) 0.5742(6) 0.050(4) Uani 0.497(12) 1 d D U P A 2
C22E C 0.4121(12) 0.4695(12) 0.5625(6) 0.055(4) Uani 0.497(12) 1 d D U P A 2
H22E H 0.3799 0.4903 0.5798 0.066 Uiso 0.497(12) 1 calc R U P A 2
C23E C 0.3857(13) 0.4603(13) 0.5261(6) 0.062(5) Uani 0.497(12) 1 d D U P A 2
H23E H 0.3345 0.4701 0.5198 0.075 Uiso 0.497(12) 1 calc R U P A 2
C24E C 0.4345(13) 0.4369(12) 0.4998(6) 0.067(5) Uani 0.497(12) 1 d D U P A 2
H24E H 0.4196 0.4358 0.4744 0.081 Uiso 0.497(12) 1 calc R U P A 2
C25E C 0.5049(13) 0.4152(14) 0.5103(6) 0.065(5) Uani 0.497(12) 1 d D U P A 2
H25E H 0.5369 0.3951 0.4926 0.078 Uiso 0.497(12) 1 calc R U P A 2
C26E C 0.5294(13) 0.4227(15) 0.5469(6) 0.056(5) Uani 0.497(12) 1 d D U P A 2
H26E H 0.5791 0.4089 0.5535 0.067 Uiso 0.497(12) 1 calc R U P A 2
C31E C 0.5104(15) 0.3864(11) 0.6377(8) 0.059(5) Uani 0.497(12) 1 d D U P A 2
C32E C 0.4461(16) 0.3485(12) 0.6351(9) 0.073(6) Uani 0.497(12) 1 d D U P A 2
H32E H 0.4050 0.3616 0.6198 0.087 Uiso 0.497(12) 1 calc R U P A 2
C33E C 0.4403(16) 0.2914(13) 0.6545(10) 0.083(7) Uani 0.497(12) 1 d D U P A 2
H33E H 0.3949 0.2671 0.6534 0.100 Uiso 0.497(12) 1 calc R U P A 2
C34E C 0.5019(17) 0.2714(15) 0.6751(10) 0.082(7) Uani 0.497(12) 1 d D U P A 2
H34E H 0.4993 0.2321 0.6876 0.099 Uiso 0.497(12) 1 calc R U P A 2
C35E C 0.5665(17) 0.3066(15) 0.6780(10) 0.072(7) Uani 0.497(12) 1 d D U P A 2
H35E H 0.6091 0.2917 0.6917 0.087 Uiso 0.497(12) 1 calc R U P A 2
C36E C 0.5689(17) 0.3653(15) 0.6603(11) 0.063(6) Uani 0.497(12) 1 d D U P A 2
H36E H 0.6121 0.3914 0.6639 0.075 Uiso 0.497(12) 1 calc R U P A 2
C6 C 0.7735(18) 0.4029(7) 0.6141(15) 0.038(5) Uani 0.607(10) 1 d D U P A 1
N6 N 0.7798(12) 0.3488(6) 0.6097(7) 0.045(4) Uani 0.607(10) 1 d D U P A 1
B6 B 0.7921(9) 0.2790(7) 0.5991(4) 0.055(3) Uani 0.607(10) 1 d D U P A 1
C611 C 0.7068(9) 0.2481(6) 0.5942(5) 0.061(3) Uani 0.607(10) 1 d D U P A 1
C612 C 0.6409(9) 0.2854(7) 0.5930(5) 0.059(4) Uani 0.607(10) 1 d D U P A 1
H612 H 0.6457 0.3298 0.5940 0.070 Uiso 0.607(10) 1 calc R U P A 1
C613 C 0.5683(10) 0.2586(8) 0.5903(6) 0.073(4) Uani 0.607(10) 1 d D U P A 1
H613 H 0.5246 0.2849 0.5892 0.087 Uiso 0.607(10) 1 calc R U P A 1
C614 C 0.5601(12) 0.1943(8) 0.5891(7) 0.087(5) Uani 0.607(10) 1 d D U P A 1
H614 H 0.5107 0.1763 0.5875 0.105 Uiso 0.607(10) 1 calc R U P A 1
C615 C 0.6226(11) 0.1567(9) 0.5903(8) 0.097(5) Uani 0.607(10) 1 d D U P A 1
H615 H 0.6170 0.1124 0.5893 0.116 Uiso 0.607(10) 1 calc R U P A 1
C616 C 0.6957(11) 0.1837(7) 0.5932(7) 0.086(4) Uani 0.607(10) 1 d D U P A 1
H616 H 0.7388 0.1568 0.5946 0.103 Uiso 0.607(10) 1 calc R U P A 1
C621 C 0.8472(11) 0.2795(7) 0.5627(5) 0.065(4) Uani 0.607(10) 1 d D U P A 1
C622 C 0.8543(14) 0.2280(8) 0.5391(5) 0.083(5) Uani 0.607(10) 1 d D U P A 1
H622 H 0.8225 0.1926 0.5430 0.100 Uiso 0.607(10) 1 calc R U P A 1
C623 C 0.9065(15) 0.2268(10) 0.5100(6) 0.100(5) Uani 0.607(10) 1 d D U P A 1
H623 H 0.9122 0.1895 0.4958 0.120 Uiso 0.607(10) 1 calc R U P A 1
C624 C 0.9499(16) 0.2784(10) 0.5014(7) 0.098(5) Uani 0.607(10) 1 d D U P A 1
H624 H 0.9836 0.2777 0.4807 0.117 Uiso 0.607(10) 1 calc R U P A 1
C625 C 0.9434(14) 0.3306(10) 0.5231(6) 0.085(5) Uani 0.607(10) 1 d D U P A 1
H625 H 0.9735 0.3666 0.5180 0.102 Uiso 0.607(10) 1 calc R U P A 1
C626 C 0.8924(13) 0.3311(9) 0.5530(6) 0.073(5) Uani 0.607(10) 1 d D U P A 1
H626 H 0.8882 0.3683 0.5674 0.087 Uiso 0.607(10) 1 calc R U P A 1
C631 C 0.8346(11) 0.2445(8) 0.6341(4) 0.053(4) Uani 0.607(10) 1 d D U P A 1
C632 C 0.8757(11) 0.1897(8) 0.6291(5) 0.052(4) Uani 0.607(10) 1 d D U P A 1
H632 H 0.8810 0.1727 0.6048 0.063 Uiso 0.607(10) 1 calc R U P A 1
C633 C 0.9101(14) 0.1584(10) 0.6594(5) 0.060(4) Uani 0.607(10) 1 d D U P A 1
H633 H 0.9398 0.1217 0.6556 0.072 Uiso 0.607(10) 1 calc R U P A 1
C634 C 0.8995(14) 0.1823(10) 0.6948(5) 0.058(5) Uani 0.607(10) 1 d D U P A 1
H634 H 0.9203 0.1606 0.7156 0.069 Uiso 0.607(10) 1 calc R U P A 1
C635 C 0.8596(15) 0.2367(11) 0.7002(5) 0.059(5) Uani 0.607(10) 1 d D U P A 1
H635 H 0.8539 0.2533 0.7246 0.070 Uiso 0.607(10) 1 calc R U P A 1
C636 C 0.8274(15) 0.2677(10) 0.6700(5) 0.053(4) Uani 0.607(10) 1 d D U P A 1
H636 H 0.7999 0.3055 0.6740 0.064 Uiso 0.607(10) 1 calc R U P A 1
C6F C 0.788(3) 0.4017(10) 0.612(2) 0.037(6) Uani 0.393(10) 1 d D U P A 2
N6F N 0.796(2) 0.3479(8) 0.6044(10) 0.044(5) Uani 0.393(10) 1 d D U P A 2
B6F B 0.8216(11) 0.2801(9) 0.5916(6) 0.053(4) Uani 0.393(10) 1 d D U P A 2
C11F C 0.7441(13) 0.2433(10) 0.5791(8) 0.071(5) Uani 0.393(10) 1 d D U P A 2
C12F C 0.6723(13) 0.2701(13) 0.5815(11) 0.080(5) Uani 0.393(10) 1 d D U P A 2
H12F H 0.6685 0.3118 0.5907 0.096 Uiso 0.393(10) 1 calc R U P A 2
C13F C 0.6054(15) 0.2398(13) 0.5712(11) 0.090(5) Uani 0.393(10) 1 d D U P A 2
H13F H 0.5575 0.2604 0.5727 0.108 Uiso 0.393(10) 1 calc R U P A 2
C14F C 0.6109(17) 0.1790(13) 0.5588(12) 0.100(6) Uani 0.393(10) 1 d D U P A 2
H14F H 0.5669 0.1593 0.5488 0.120 Uiso 0.393(10) 1 calc R U P A 2
C15F C 0.6778(16) 0.1457(12) 0.5604(12) 0.101(6) Uani 0.393(10) 1 d D U P A 2
H15F H 0.6796 0.1018 0.5555 0.121 Uiso 0.393(10) 1 calc R U P A 2
C16F C 0.7434(16) 0.1798(10) 0.5697(9) 0.081(6) Uani 0.393(10) 1 d D U P A 2
H16F H 0.7907 0.1581 0.5697 0.097 Uiso 0.393(10) 1 calc R U P A 2
C21F C 0.8807(15) 0.2906(11) 0.5572(7) 0.061(4) Uani 0.393(10) 1 d D U P A 2
C22F C 0.9042(18) 0.2427(11) 0.5332(7) 0.073(5) Uani 0.393(10) 1 d D U P A 2
H22F H 0.8811 0.2026 0.5358 0.087 Uiso 0.393(10) 1 calc R U P A 2
C23F C 0.959(2) 0.2500(13) 0.5057(9) 0.083(6) Uani 0.393(10) 1 d D U P A 2
H23F H 0.9705 0.2167 0.4890 0.100 Uiso 0.393(10) 1 calc R U P A 2
C24F C 0.9971(19) 0.3071(11) 0.5032(8) 0.077(6) Uani 0.393(10) 1 d D U P A 2
H24F H 1.0367 0.3127 0.4855 0.092 Uiso 0.393(10) 1 calc R U P A 2
C25F C 0.9770(18) 0.3552(12) 0.5265(8) 0.073(6) Uani 0.393(10) 1 d D U P A 2
H25F H 1.0010 0.3950 0.5238 0.088 Uiso 0.393(10) 1 calc R U P A 2
C26F C 0.9215(17) 0.3470(11) 0.5542(8) 0.059(5) Uani 0.393(10) 1 d D U P A 2
H26F H 0.9115 0.3801 0.5712 0.071 Uiso 0.393(10) 1 calc R U P A 2
C31F C 0.8602(16) 0.2428(12) 0.6267(6) 0.052(5) Uani 0.393(10) 1 d D U P A 2
C32F C 0.9068(17) 0.1910(12) 0.6210(7) 0.057(5) Uani 0.393(10) 1 d D U P A 2
H32F H 0.9229 0.1813 0.5964 0.068 Uiso 0.393(10) 1 calc R U P A 2
C33F C 0.931(2) 0.1525(16) 0.6503(7) 0.061(6) Uani 0.393(10) 1 d D U P A 2
H33F H 0.9570 0.1144 0.6453 0.073 Uiso 0.393(10) 1 calc R U P A 2
C34F C 0.916(2) 0.1701(16) 0.6861(8) 0.056(6) Uani 0.393(10) 1 d D U P A 2
H34F H 0.9350 0.1454 0.7062 0.067 Uiso 0.393(10) 1 calc R U P A 2
C35F C 0.875(2) 0.2233(17) 0.6930(7) 0.055(5) Uani 0.393(10) 1 d D U P A 2
H35F H 0.8676 0.2374 0.7178 0.066 Uiso 0.393(10) 1 calc R U P A 2
C36F C 0.843(2) 0.2566(16) 0.6633(7) 0.052(5) Uani 0.393(10) 1 d D U P A 2
H36F H 0.8093 0.2900 0.6685 0.062 Uiso 0.393(10) 1 calc R U P A 2
N1A N 1.0346(9) 0.4125(7) 0.7619(4) 0.049(3) Uani 0.67(3) 1 d D U P E 1
C11A C 1.0073(12) 0.4061(11) 0.7222(4) 0.045(3) Uani 0.67(3) 1 d D U P E 1
H11A H 1.0304 0.4401 0.7072 0.054 Uiso 0.67(3) 1 calc R U P E 1
H11B H 1.0260 0.3657 0.7122 0.054 Uiso 0.67(3) 1 calc R U P E 1
C12A C 0.9220(16) 0.409(4) 0.7173(12) 0.054(7) Uani 0.67(3) 1 d D U P E 1
H12A H 0.9096 0.4040 0.6908 0.081 Uiso 0.67(3) 1 calc R U P E 1
H12B H 0.8984 0.3743 0.7313 0.081 Uiso 0.67(3) 1 calc R U P E 1
H12C H 0.9028 0.4489 0.7264 0.081 Uiso 0.67(3) 1 calc R U P E 1
C13A C 1.0047(13) 0.3591(8) 0.7855(6) 0.057(4) Uani 0.67(3) 1 d D U P E 1
H13A H 1.0262 0.3634 0.8108 0.068 Uiso 0.67(3) 1 calc R U P E 1
H13B H 0.9487 0.3635 0.7876 0.068 Uiso 0.67(3) 1 calc R U P E 1
C14A C 1.0222(17) 0.2941(10) 0.7716(12) 0.066(7) Uani 0.67(3) 1 d D U P E 1
H14A H 1.0005 0.2630 0.7887 0.099 Uiso 0.67(3) 1 calc R U P E 1
H14B H 0.9998 0.2885 0.7468 0.099 Uiso 0.67(3) 1 calc R U P E 1
H14C H 1.0775 0.2884 0.7701 0.099 Uiso 0.67(3) 1 calc R U P E 1
C15A C 1.0054(12) 0.4744(7) 0.7770(5) 0.059(4) Uani 0.67(3) 1 d D U P E 1
H15A H 1.0177 0.5080 0.7590 0.071 Uiso 0.67(3) 1 calc R U P E 1
H15B H 0.9492 0.4721 0.7790 0.071 Uiso 0.67(3) 1 calc R U P E 1
C16A C 1.0376(14) 0.4919(10) 0.8143(5) 0.082(6) Uani 0.67(3) 1 d D U P E 1
H16A H 1.0162 0.5323 0.8222 0.123 Uiso 0.67(3) 1 calc R U P E 1
H16B H 1.0245 0.4595 0.8325 0.123 Uiso 0.67(3) 1 calc R U P E 1
H16C H 1.0932 0.4955 0.8124 0.123 Uiso 0.67(3) 1 calc R U P E 1
C17A C 1.1208(9) 0.4115(8) 0.7618(6) 0.058(4) Uani 0.67(3) 1 d D U P E 1
H17A H 1.1375 0.3717 0.7502 0.070 Uiso 0.67(3) 1 calc R U P E 1
H17B H 1.1382 0.4108 0.7880 0.070 Uiso 0.67(3) 1 calc R U P E 1
C18A C 1.1614(12) 0.4655(10) 0.7422(6) 0.072(5) Uani 0.67(3) 1 d D U P E 1
H18A H 1.2166 0.4596 0.7441 0.108 Uiso 0.67(3) 1 calc R U P E 1
H18B H 1.1465 0.4662 0.7159 0.108 Uiso 0.67(3) 1 calc R U P E 1
H18C H 1.1472 0.5054 0.7539 0.108 Uiso 0.67(3) 1 calc R U P E 1
N2A N 0.7607(12) 0.8273(8) 0.4483(5) 0.052(4) Uani 0.57(3) 1 d D U P F 1
C21A C 0.8209(14) 0.8733(11) 0.4349(8) 0.057(5) Uani 0.57(3) 1 d D U P F 1
H21A H 0.8118 0.8826 0.4084 0.068 Uiso 0.57(3) 1 calc R U P F 1
H21B H 0.8155 0.9131 0.4489 0.068 Uiso 0.57(3) 1 calc R U P F 1
C22A C 0.9012(15) 0.8495(15) 0.4395(11) 0.065(7) Uani 0.57(3) 1 d D U P F 1
H22A H 0.9371 0.8811 0.4303 0.098 Uiso 0.57(3) 1 calc R U P F 1
H22B H 0.9112 0.8411 0.4658 0.098 Uiso 0.57(3) 1 calc R U P F 1
H22C H 0.9075 0.8106 0.4252 0.098 Uiso 0.57(3) 1 calc R U P F 1
C23A C 0.7671(14) 0.7659(8) 0.4269(7) 0.057(5) Uani 0.57(3) 1 d D U P F 1
H23A H 0.8181 0.7477 0.4315 0.069 Uiso 0.57(3) 1 calc R U P F 1
H23B H 0.7289 0.7361 0.4369 0.069 Uiso 0.57(3) 1 calc R U P F 1
C24A C 0.7558(16) 0.7714(12) 0.3859(7) 0.069(6) Uani 0.57(3) 1 d D U P F 1
H24A H 0.7608 0.7298 0.3745 0.104 Uiso 0.57(3) 1 calc R U P F 1
H24B H 0.7048 0.7881 0.3809 0.104 Uiso 0.57(3) 1 calc R U P F 1
H24C H 0.7942 0.7998 0.3755 0.104 Uiso 0.57(3) 1 calc R U P F 1
C25A C 0.6834(13) 0.8575(13) 0.4414(9) 0.060(5) Uani 0.57(3) 1 d D U P F 1
H25A H 0.6785 0.8947 0.4577 0.072 Uiso 0.57(3) 1 calc R U P F 1
H25B H 0.6815 0.8723 0.4154 0.072 Uiso 0.57(3) 1 calc R U P F 1
C26A C 0.6160(13) 0.8147(15) 0.4482(8) 0.063(6) Uani 0.57(3) 1 d D U P F 1
H26A H 0.5687 0.8376 0.4432 0.095 Uiso 0.57(3) 1 calc R U P F 1
H26B H 0.6193 0.7781 0.4317 0.095 Uiso 0.57(3) 1 calc R U P F 1
H26C H 0.6163 0.8006 0.4741 0.095 Uiso 0.57(3) 1 calc R U P F 1
C27A C 0.7736(14) 0.8114(11) 0.4886(5) 0.058(4) Uani 0.57(3) 1 d D U P F 1
H27A H 0.8207 0.7860 0.4905 0.069 Uiso 0.57(3) 1 calc R U P F 1
H27B H 0.7308 0.7849 0.4972 0.069 Uiso 0.57(3) 1 calc R U P F 1
C28A C 0.7808(18) 0.8667(14) 0.5145(6) 0.077(7) Uani 0.57(3) 1 d D U P F 1
H28A H 0.7891 0.8516 0.5399 0.115 Uiso 0.57(3) 1 calc R U P F 1
H28B H 0.8241 0.8928 0.5068 0.115 Uiso 0.57(3) 1 calc R U P F 1
H28C H 0.7339 0.8917 0.5136 0.115 Uiso 0.57(3) 1 calc R U P F 1
N3A N 0.5087(6) 0.8732(5) 0.6900(3) 0.069(3) Uani 0.809(11) 1 d D U P G 1
C31A C 0.4316(7) 0.8786(8) 0.6717(3) 0.066(3) Uani 0.809(11) 1 d D U P G 1
H31A H 0.3931 0.8606 0.6888 0.079 Uiso 0.809(11) 1 calc R U P G 1
H31B H 0.4196 0.9237 0.6687 0.079 Uiso 0.809(11) 1 calc R U P G 1
C32A C 0.4234(10) 0.8475(10) 0.6348(4) 0.083(5) Uani 0.809(11) 1 d D U P G 1
H32A H 0.3715 0.8538 0.6254 0.125 Uiso 0.809(11) 1 calc R U P G 1
H32B H 0.4599 0.8658 0.6172 0.125 Uiso 0.809(11) 1 calc R U P G 1
H32C H 0.4334 0.8024 0.6373 0.125 Uiso 0.809(11) 1 calc R U P G 1
C33A C 0.5313(8) 0.8053(6) 0.6957(4) 0.073(3) Uani 0.809(11) 1 d D U P G 1
H33A H 0.5393 0.7858 0.6710 0.088 Uiso 0.809(11) 1 calc R U P G 1
H33B H 0.5808 0.8043 0.7089 0.088 Uiso 0.809(11) 1 calc R U P G 1
C34A C 0.4757(11) 0.7656(8) 0.7170(5) 0.087(5) Uani 0.809(11) 1 d D U P G 1
H34A H 0.4954 0.7228 0.7192 0.130 Uiso 0.809(11) 1 calc R U P G 1
H34B H 0.4684 0.7834 0.7419 0.130 Uiso 0.809(11) 1 calc R U P G 1
H34C H 0.4268 0.7649 0.7039 0.130 Uiso 0.809(11) 1 calc R U P G 1
C35A C 0.5008(8) 0.9082(8) 0.7267(4) 0.071(4) Uani 0.809(11) 1 d D U P G 1
H35A H 0.4852 0.9519 0.7213 0.086 Uiso 0.809(11) 1 calc R U P G 1
H35B H 0.4594 0.8883 0.7412 0.086 Uiso 0.809(11) 1 calc R U P G 1
C36A C 0.5712(9) 0.9097(9) 0.7501(4) 0.083(5) Uani 0.809(11) 1 d D U P G 1
H36A H 0.5608 0.9330 0.7731 0.124 Uiso 0.809(11) 1 calc R U P G 1
H36B H 0.5864 0.8667 0.7563 0.124 Uiso 0.809(11) 1 calc R U P G 1
H36C H 0.6123 0.9304 0.7364 0.124 Uiso 0.809(11) 1 calc R U P G 1
C37A C 0.5709(8) 0.9044(7) 0.6668(4) 0.085(4) Uani 0.809(11) 1 d D U P G 1
H37A H 0.6187 0.9037 0.6814 0.103 Uiso 0.809(11) 1 calc R U P G 1
H37B H 0.5794 0.8783 0.6444 0.103 Uiso 0.809(11) 1 calc R U P G 1
C38A C 0.5573(11) 0.9697(8) 0.6545(5) 0.095(5) Uani 0.809(11) 1 d D U P G 1
H38A H 0.6009 0.9844 0.6400 0.143 Uiso 0.809(11) 1 calc R U P G 1
H38B H 0.5112 0.9712 0.6392 0.143 Uiso 0.809(11) 1 calc R U P G 1
H38C H 0.5506 0.9967 0.6763 0.143 Uiso 0.809(11) 1 calc R U P G 1
N4A N 0.6919(19) 0.2900(12) 0.4531(7) 0.147(7) Uani 0.420(4) 1 d D U P H 1
C41A C 0.777(2) 0.299(2) 0.4492(11) 0.156(8) Uani 0.420(4) 1 d D U P H 1
H41A H 0.7878 0.3449 0.4474 0.187 Uiso 0.420(4) 1 calc R U P H 1
H41B H 0.8025 0.2836 0.4720 0.187 Uiso 0.420(4) 1 calc R U P H 1
C42A C 0.812(3) 0.267(2) 0.4162(11) 0.155(11) Uani 0.420(4) 1 d D U P H 1
H42A H 0.8666 0.2753 0.4155 0.232 Uiso 0.420(4) 1 calc R U P H 1
H42B H 0.8028 0.2218 0.4180 0.232 Uiso 0.420(4) 1 calc R U P H 1
H42C H 0.7881 0.2832 0.3934 0.232 Uiso 0.420(4) 1 calc R U P H 1
C43A C 0.665(3) 0.2239(13) 0.4473(10) 0.164(9) Uani 0.420(4) 1 d D U P H 1
H43A H 0.6840 0.2092 0.4230 0.196 Uiso 0.420(4) 1 calc R U P H 1
H43B H 0.6084 0.2246 0.4458 0.196 Uiso 0.420(4) 1 calc R U P H 1
C44A C 0.687(5) 0.1764(17) 0.4762(14) 0.185(14) Uani 0.420(4) 1 d D U P H 1
H44A H 0.6665 0.1352 0.4695 0.278 Uiso 0.420(4) 1 calc R U P H 1
H44B H 0.7430 0.1738 0.4775 0.278 Uiso 0.420(4) 1 calc R U P H 1
H44C H 0.6672 0.1892 0.5004 0.278 Uiso 0.420(4) 1 calc R U P H 1
C45A C 0.673(3) 0.3093(13) 0.4925(7) 0.127(7) Uani 0.420(4) 1 d D U P H 1
H45A H 0.6176 0.3019 0.4967 0.152 Uiso 0.420(4) 1 calc R U P H 1
H45B H 0.7010 0.2817 0.5099 0.152 Uiso 0.420(4) 1 calc R U P H 1
C46A C 0.690(5) 0.3766(17) 0.5021(14) 0.120(14) Uani 0.420(4) 1 d D U P H 1
H46A H 0.6761 0.3848 0.5280 0.179 Uiso 0.420(4) 1 calc R U P H 1
H46B H 0.7450 0.3843 0.4988 0.179 Uiso 0.420(4) 1 calc R U P H 1
H46C H 0.6614 0.4045 0.4857 0.179 Uiso 0.420(4) 1 calc R U P H 1
C47A C 0.650(3) 0.3318(18) 0.4261(10) 0.158(8) Uani 0.420(4) 1 d D U P H 1
H47A H 0.6610 0.3761 0.4324 0.189 Uiso 0.420(4) 1 calc R U P H 1
H47B H 0.6699 0.3239 0.4009 0.189 Uiso 0.420(4) 1 calc R U P H 1
C48A C 0.565(2) 0.323(3) 0.4255(10) 0.175(15) Uani 0.420(4) 1 d D U P H 1
H48A H 0.5428 0.3519 0.4074 0.263 Uiso 0.420(4) 1 calc R U P H 1
H48B H 0.5533 0.2797 0.4186 0.263 Uiso 0.420(4) 1 calc R U P H 1
H48C H 0.5445 0.3321 0.4502 0.263 Uiso 0.420(4) 1 calc R U P H 1
N1B N 1.0163(16) 0.4084(13) 0.7700(8) 0.052(5) Uani 0.33(3) 1 d D U P E 2
C11B C 1.001(3) 0.412(3) 0.7287(9) 0.055(6) Uani 0.33(3) 1 d D U P E 2
H11C H 1.0165 0.4545 0.7199 0.066 Uiso 0.33(3) 1 calc R U P E 2
H11D H 1.0328 0.3811 0.7159 0.066 Uiso 0.33(3) 1 calc R U P E 2
C12B C 0.919(4) 0.402(8) 0.717(2) 0.059(13) Uani 0.33(3) 1 d D U P E 2
H12D H 0.9150 0.4057 0.6902 0.088 Uiso 0.33(3) 1 calc R U P E 2
H12G H 0.9030 0.3601 0.7251 0.088 Uiso 0.33(3) 1 calc R U P E 2
H12H H 0.8867 0.4337 0.7291 0.088 Uiso 0.33(3) 1 calc R U P E 2
C13B C 0.981(2) 0.3502(15) 0.7869(13) 0.054(6) Uani 0.33(3) 1 d D U P E 2
H13C H 0.9948 0.3488 0.8135 0.065 Uiso 0.33(3) 1 calc R U P E 2
H13D H 0.9248 0.3547 0.7855 0.065 Uiso 0.33(3) 1 calc R U P E 2
C14B C 1.002(4) 0.2881(18) 0.770(2) 0.059(11) Uani 0.33(3) 1 d D U P E 2
H14D H 0.9753 0.2543 0.7831 0.088 Uiso 0.33(3) 1 calc R U P E 2
H14G H 0.9866 0.2877 0.7437 0.088 Uiso 0.33(3) 1 calc R U P E 2
H14H H 1.0569 0.2818 0.7718 0.088 Uiso 0.33(3) 1 calc R U P E 2
C15B C 0.979(2) 0.4653(14) 0.7879(9) 0.056(6) Uani 0.33(3) 1 d D U P E 2
H15C H 0.9967 0.5035 0.7748 0.068 Uiso 0.33(3) 1 calc R U P E 2
H15D H 0.9232 0.4622 0.7843 0.068 Uiso 0.33(3) 1 calc R U P E 2
C16B C 0.995(3) 0.473(2) 0.8283(9) 0.084(10) Uani 0.33(3) 1 d D U P E 2
H16D H 0.9687 0.5103 0.8376 0.126 Uiso 0.33(3) 1 calc R U P E 2
H16G H 0.9760 0.4357 0.8417 0.126 Uiso 0.33(3) 1 calc R U P E 2
H16H H 1.0497 0.4770 0.8323 0.126 Uiso 0.33(3) 1 calc R U P E 2
C17B C 1.1012(17) 0.4082(16) 0.7773(11) 0.059(6) Uani 0.33(3) 1 d D U P E 2
H17C H 1.1092 0.4120 0.8044 0.071 Uiso 0.33(3) 1 calc R U P E 2
H17D H 1.1215 0.3668 0.7696 0.071 Uiso 0.33(3) 1 calc R U P E 2
C18B C 1.148(2) 0.458(2) 0.7585(15) 0.084(11) Uani 0.33(3) 1 d D U P E 2
H18D H 1.2014 0.4531 0.7654 0.126 Uiso 0.33(3) 1 calc R U P E 2
H18E H 1.1422 0.4543 0.7315 0.126 Uiso 0.33(3) 1 calc R U P E 2
H18F H 1.1298 0.4996 0.7665 0.126 Uiso 0.33(3) 1 calc R U P E 2
N2B N 0.7464(15) 0.8367(12) 0.4564(7) 0.056(4) Uani 0.43(3) 1 d D U P F 2
C21B C 0.8012(17) 0.8807(15) 0.4368(11) 0.056(6) Uani 0.43(3) 1 d D U P F 2
H21C H 0.7896 0.8801 0.4098 0.068 Uiso 0.43(3) 1 calc R U P F 2
H21D H 0.7920 0.9240 0.4458 0.068 Uiso 0.43(3) 1 calc R U P F 2
C22B C 0.8839(18) 0.8655(19) 0.4419(16) 0.062(8) Uani 0.43(3) 1 d D U P F 2
H22D H 0.9150 0.8962 0.4284 0.093 Uiso 0.43(3) 1 calc R U P F 2
H22G H 0.8966 0.8672 0.4684 0.093 Uiso 0.43(3) 1 calc R U P F 2
H22H H 0.8943 0.8233 0.4324 0.093 Uiso 0.43(3) 1 calc R U P F 2
C23B C 0.7587(17) 0.7689(11) 0.4440(9) 0.058(5) Uani 0.43(3) 1 d D U P F 2
H23C H 0.8101 0.7555 0.4521 0.070 Uiso 0.43(3) 1 calc R U P F 2
H23D H 0.7211 0.7420 0.4570 0.070 Uiso 0.43(3) 1 calc R U P F 2
C24B C 0.7517(19) 0.7578(14) 0.4031(9) 0.065(7) Uani 0.43(3) 1 d D U P F 2
H24D H 0.7605 0.7133 0.3978 0.098 Uiso 0.43(3) 1 calc R U P F 2
H24G H 0.7005 0.7697 0.3949 0.098 Uiso 0.43(3) 1 calc R U P F 2
H24H H 0.7897 0.7832 0.3900 0.098 Uiso 0.43(3) 1 calc R U P F 2
C25B C 0.6676(15) 0.8597(17) 0.4457(12) 0.057(6) Uani 0.43(3) 1 d D U P F 2
H25C H 0.6628 0.9037 0.4542 0.068 Uiso 0.43(3) 1 calc R U P F 2
H25D H 0.6644 0.8600 0.4183 0.068 Uiso 0.43(3) 1 calc R U P F 2
C26B C 0.600(2) 0.824(2) 0.4601(14) 0.081(11) Uani 0.43(3) 1 d D U P F 2
H26D H 0.6134 0.7796 0.4621 0.121 Uiso 0.43(3) 1 calc R U P F 2
H26G H 0.5576 0.8294 0.4429 0.121 Uiso 0.43(3) 1 calc R U P F 2
H26H H 0.5863 0.8406 0.4846 0.121 Uiso 0.43(3) 1 calc R U P F 2
C27B C 0.7580(19) 0.8347(15) 0.4982(7) 0.060(5) Uani 0.43(3) 1 d D U P F 2
H27C H 0.7149 0.8116 0.5094 0.072 Uiso 0.43(3) 1 calc R U P F 2
H27D H 0.8050 0.8105 0.5034 0.072 Uiso 0.43(3) 1 calc R U P F 2
C28B C 0.764(3) 0.8974(16) 0.5170(9) 0.086(10) Uani 0.43(3) 1 d D U P F 2
H28D H 0.7718 0.8912 0.5437 0.130 Uiso 0.43(3) 1 calc R U P F 2
H28E H 0.8079 0.9204 0.5068 0.130 Uiso 0.43(3) 1 calc R U P F 2
H28F H 0.7176 0.9215 0.5128 0.130 Uiso 0.43(3) 1 calc R U P F 2
N3B N 0.5082(18) 0.8403(19) 0.7083(10) 0.074(5) Uani 0.191(11) 1 d D U P G 2
C31B C 0.439(3) 0.854(3) 0.6844(13) 0.076(7) Uani 0.191(11) 1 d D U P G 2
H31C H 0.3928 0.8441 0.6989 0.091 Uiso 0.191(11) 1 calc R U P G 2
H31D H 0.4382 0.9000 0.6793 0.091 Uiso 0.191(11) 1 calc R U P G 2
C32B C 0.436(5) 0.820(4) 0.6480(16) 0.091(14) Uani 0.191(11) 1 d D U P G 2
H32D H 0.3892 0.8319 0.6346 0.137 Uiso 0.191(11) 1 calc R U P G 2
H32G H 0.4803 0.8304 0.6329 0.137 Uiso 0.191(11) 1 calc R U P G 2
H32H H 0.4348 0.7744 0.6526 0.137 Uiso 0.191(11) 1 calc R U P G 2
C33B C 0.515(3) 0.7702(19) 0.7150(18) 0.075(8) Uani 0.191(11) 1 d D U P G 2
H33C H 0.5309 0.7502 0.6914 0.090 Uiso 0.191(11) 1 calc R U P G 2
H33D H 0.5568 0.7632 0.7331 0.090 Uiso 0.191(11) 1 calc R U P G 2
C34B C 0.445(3) 0.737(3) 0.729(2) 0.087(14) Uani 0.191(11) 1 d D U P G 2
H34D H 0.4567 0.6921 0.7322 0.130 Uiso 0.191(11) 1 calc R U P G 2
H34G H 0.4299 0.7549 0.7528 0.130 Uiso 0.191(11) 1 calc R U P G 2
H34H H 0.4040 0.7418 0.7109 0.130 Uiso 0.191(11) 1 calc R U P G 2
C35B C 0.498(3) 0.876(3) 0.7445(11) 0.074(7) Uani 0.191(11) 1 d D U P G 2
H35C H 0.4876 0.9205 0.7387 0.089 Uiso 0.191(11) 1 calc R U P G 2
H35D H 0.4534 0.8588 0.7577 0.089 Uiso 0.191(11) 1 calc R U P G 2
C36B C 0.566(3) 0.873(4) 0.7700(16) 0.078(14) Uani 0.191(11) 1 d D U P G 2
H36D H 0.5550 0.8970 0.7926 0.117 Uiso 0.191(11) 1 calc R U P G 2
H36G H 0.5762 0.8291 0.7766 0.117 Uiso 0.191(11) 1 calc R U P G 2
H36H H 0.6104 0.8909 0.7575 0.117 Uiso 0.191(11) 1 calc R U P G 2
C37B C 0.581(2) 0.861(3) 0.6889(13) 0.079(7) Uani 0.191(11) 1 d D U P G 2
H37C H 0.6079 0.8225 0.6800 0.095 Uiso 0.191(11) 1 calc R U P G 2
H37D H 0.5671 0.8856 0.6667 0.095 Uiso 0.191(11) 1 calc R U P G 2
C38B C 0.636(3) 0.898(4) 0.7117(19) 0.101(14) Uani 0.191(11) 1 d D U P G 2
H38D H 0.6805 0.9087 0.6967 0.151 Uiso 0.191(11) 1 calc R U P G 2
H38E H 0.6512 0.8740 0.7335 0.151 Uiso 0.191(11) 1 calc R U P G 2
H38F H 0.6107 0.9373 0.7198 0.151 Uiso 0.191(11) 1 calc R U P G 2
N4B N 0.7240(17) 0.2879(10) 0.4463(6) 0.161(6) Uani 0.580(4) 1 d D U P H 2
C41B C 0.8088(19) 0.2697(17) 0.4513(11) 0.184(9) Uani 0.580(4) 1 d D U P H 2
H41C H 0.8417 0.3045 0.4427 0.221 Uiso 0.580(4) 1 calc R U P H 2
H41D H 0.8195 0.2622 0.4780 0.221 Uiso 0.580(4) 1 calc R U P H 2
C42B C 0.826(3) 0.212(2) 0.4296(15) 0.223(16) Uani 0.580(4) 1 d D U P H 2
H42D H 0.8798 0.2007 0.4329 0.334 Uiso 0.580(4) 1 calc R U P H 2
H42E H 0.7938 0.1774 0.4384 0.334 Uiso 0.580(4) 1 calc R U P H 2
H42F H 0.8160 0.2196 0.4032 0.334 Uiso 0.580(4) 1 calc R U P H 2
C43B C 0.675(2) 0.2417(14) 0.4659(9) 0.171(8) Uani 0.580(4) 1 d D U P H 2
H43C H 0.6973 0.2348 0.4908 0.205 Uiso 0.580(4) 1 calc R U P H 2
H43D H 0.6246 0.2617 0.4697 0.205 Uiso 0.580(4) 1 calc R U P H 2
C44B C 0.661(4) 0.1792(17) 0.4493(14) 0.221(15) Uani 0.580(4) 1 d D U P H 2
H44D H 0.6279 0.1547 0.4656 0.332 Uiso 0.580(4) 1 calc R U P H 2
H44E H 0.6367 0.1842 0.4250 0.332 Uiso 0.580(4) 1 calc R U P H 2
H44F H 0.7098 0.1572 0.4462 0.332 Uiso 0.580(4) 1 calc R U P H 2
C45B C 0.726(2) 0.3527(11) 0.4634(8) 0.161(7) Uani 0.580(4) 1 d D U P H 2
H45C H 0.7783 0.3695 0.4590 0.193 Uiso 0.580(4) 1 calc R U P H 2
H45D H 0.6909 0.3793 0.4490 0.193 Uiso 0.580(4) 1 calc R U P H 2
C46B C 0.709(3) 0.3626(16) 0.5032(8) 0.117(10) Uani 0.580(4) 1 d D U P H 2
H46D H 0.7136 0.4073 0.5091 0.176 Uiso 0.580(4) 1 calc R U P H 2
H46E H 0.6570 0.3484 0.5083 0.176 Uiso 0.580(4) 1 calc R U P H 2
H46F H 0.7450 0.3385 0.5184 0.176 Uiso 0.580(4) 1 calc R U P H 2
C47B C 0.708(2) 0.2884(17) 0.4054(7) 0.175(8) Uani 0.580(4) 1 d D U P H 2
H47C H 0.7110 0.2442 0.3969 0.210 Uiso 0.580(4) 1 calc R U P H 2
H47D H 0.6540 0.3014 0.4024 0.210 Uiso 0.580(4) 1 calc R U P H 2
C48B C 0.753(3) 0.326(2) 0.3788(10) 0.192(15) Uani 0.580(4) 1 d D U P H 2
H48D H 0.7336 0.3202 0.3536 0.288 Uiso 0.580(4) 1 calc R U P H 2
H48E H 0.7493 0.3710 0.3855 0.288 Uiso 0.580(4) 1 calc R U P H 2
H48F H 0.8067 0.3133 0.3799 0.288 Uiso 0.580(4) 1 calc R U P H 2
C1S C 0.8965(18) 0.5298(9) 0.8823(7) 0.122(6) Uani 0.580(4) 1 d D U P H 2
H1S1 H 0.8468 0.5417 0.8933 0.147 Uiso 0.580(4) 1 calc R U P H 2
H1S2 H 0.8967 0.5463 0.8566 0.147 Uiso 0.580(4) 1 calc R U P H 2
Cl1S Cl 0.8964(3) 0.4518(3) 0.87890(13) 0.0845(16) Uani 0.580(4) 1 d D U P H 2
Cl2S Cl 0.9635(6) 0.5708(5) 0.9058(2) 0.138(3) Uani 0.580(4) 1 d D U P H 2
C2T C 1.0039(13) 0.499(3) 0.9444(9) 0.172(8) Uani 0.420(4) 1 d D U P H 1
H2T1 H 1.0051 0.4614 0.9607 0.206 Uiso 0.420(4) 1 calc R U P H 1
H2T2 H 1.0045 0.5366 0.9604 0.206 Uiso 0.420(4) 1 calc R U P H 1
Cl3T Cl 0.9219(10) 0.4981(9) 0.9183(4) 0.180(5) Uani 0.420(4) 1 d D U P H 1
Cl4T Cl 1.0828(10) 0.4990(8) 0.9162(4) 0.163(5) Uani 0.420(4) 1 d D U P H 1
C2U C 1.122(2) 0.518(4) 0.913(4) 0.116(7) Uani 0.126(4) 1 d D U P I 3
H2U1 H 1.1387 0.5560 0.8994 0.139 Uiso 0.126(4) 1 calc R U P I 3
H2U2 H 1.1413 0.5217 0.9390 0.139 Uiso 0.126(4) 1 calc R U P I 3
Cl3U Cl 1.0236(19) 0.5153(17) 0.9139(8) 0.109(6) Uani 0.126(4) 1 d D U P I 3
Cl4U Cl 1.1595(19) 0.4520(13) 0.8926(10) 0.109(6) Uani 0.126(4) 1 d D U P I 3
C2S C 1.187(2) 0.5149(14) 0.8987(8) 0.113(6) Uani 0.454(4) 1 d D U P J 2
H2S1 H 1.1877 0.5540 0.8838 0.136 Uiso 0.454(4) 1 calc R U P J 2
H2S2 H 1.1352 0.5085 0.9082 0.136 Uiso 0.454(4) 1 calc R U P J 2
Cl3S Cl 1.2489(5) 0.5238(4) 0.9359(2) 0.096(3) Uani 0.454(4) 1 d D U P J 2
Cl4S Cl 1.2114(6) 0.4520(3) 0.8700(4) 0.122(4) Uani 0.454(4) 1 d D U P J 2
C3S C 1.300(2) 0.6376(11) 0.8126(7) 0.182(6) Uani 0.701(10) 1 d D U P K 1
H3S1 H 1.2579 0.6645 0.8211 0.219 Uiso 0.701(10) 1 calc R U P K 1
H3S2 H 1.3468 0.6501 0.8264 0.219 Uiso 0.701(10) 1 calc R U P K 1
Cl5S Cl 1.3149(5) 0.6496(5) 0.7664(3) 0.183(4) Uani 0.701(10) 1 d D U P K 1
Cl6S Cl 1.2793(7) 0.5592(5) 0.8225(3) 0.198(5) Uani 0.701(10) 1 d D U P K 1
C3T C 1.325(6) 0.642(2) 0.8132(17) 0.192(7) Uani 0.299(10) 1 d D U P K 2
H3T1 H 1.2830 0.6674 0.8234 0.230 Uiso 0.299(10) 1 calc R U P K 2
H3T2 H 1.3619 0.6709 0.8012 0.230 Uiso 0.299(10) 1 calc R U P K 2
Cl5T Cl 1.2895(16) 0.5902(16) 0.7802(8) 0.206(7) Uani 0.299(10) 1 d D U P K 2
Cl6T Cl 1.3705(17) 0.6022(16) 0.8492(7) 0.221(9) Uani 0.299(10) 1 d D U P K 2

loop_
_atom_site_aniso_label
_atom_site_aniso_U_11
_atom_site_aniso_U_22
_atom_site_aniso_U_33
_atom_site_aniso_U_23
_atom_site_aniso_U_13
_atom_site_aniso_U_12
Fe1 0.0319(5) 0.0339(5) 0.0282(5) 0.0053(4) -0.0004(5) -0.0034(5)
C1 0.026(3) 0.044(4) 0.039(4) 0.008(3) -0.003(3) -0.007(3)
N1 0.029(3) 0.058(4) 0.030(3) 0.005(3) -0.001(2) -0.008(3)
B1 0.032(4) 0.078(7) 0.030(4) 0.014(4) -0.001(3) -0.006(5)
C111 0.039(5) 0.073(6) 0.047(5) 0.017(4) 0.000(4) -0.006(4)
C112 0.096(9) 0.093(9) 0.068(7) 0.040(6) -0.034(7) -0.026(8)
C113 0.097(11) 0.119(12) 0.111(11) 0.073(10) -0.040(9) -0.025(10)
C114 0.086(10) 0.092(10) 0.133(13) 0.072(10) 0.003(9) 0.004(8)
C115 0.121(12) 0.080(8) 0.096(10) 0.028(7) 0.039(10) 0.004(9)
C116 0.094(9) 0.073(7) 0.059(6) 0.023(5) 0.006(6) -0.010(7)
C121 0.040(4) 0.090(7) 0.029(4) 0.011(4) 0.001(3) 0.000(5)
C122 0.048(6) 0.152(12) 0.032(5) 0.012(6) 0.001(4) 0.015(7)
C123 0.061(7) 0.197(17) 0.039(6) 0.012(8) 0.017(5) 0.032(9)
C124 0.041(5) 0.134(12) 0.063(7) 0.015(7) 0.009(5) 0.012(7)
C125 0.037(5) 0.094(8) 0.044(5) 0.013(5) 0.000(4) -0.006(5)
C126 0.031(4) 0.074(6) 0.038(4) 0.017(4) -0.001(3) -0.005(4)
C131 0.033(4) 0.068(6) 0.037(4) -0.005(4) -0.003(3) 0.006(4)
C132 0.098(9) 0.103(9) 0.038(5) 0.012(5) -0.008(6) -0.029(8)
C133 0.141(13) 0.112(11) 0.043(6) -0.012(7) -0.024(7) -0.043(10)
C134 0.079(8) 0.075(7) 0.062(7) -0.008(6) -0.018(6) -0.020(6)
C135 0.048(5) 0.075(7) 0.053(5) 0.001(5) -0.009(4) -0.011(5)
C136 0.035(4) 0.068(6) 0.034(4) -0.004(4) -0.005(3) -0.013(4)
C2 0.031(3) 0.032(3) 0.037(4) 0.003(3) 0.003(3) 0.002(3)
N2 0.040(3) 0.036(3) 0.028(3) 0.005(2) 0.000(3) 0.007(3)
B2 0.041(5) 0.045(5) 0.029(4) 0.012(3) 0.005(4) 0.007(4)
C211 0.055(5) 0.051(5) 0.030(4) 0.001(3) 0.002(3) 0.006(4)
C212 0.102(9) 0.103(9) 0.033(4) -0.008(5) -0.014(5) 0.031(8)
C213 0.174(17) 0.145(14) 0.033(5) -0.021(7) -0.010(8) 0.075(13)
C214 0.164(16) 0.108(11) 0.039(6) -0.016(6) 0.015(8) 0.050(11)
C215 0.092(9) 0.101(10) 0.057(6) -0.009(6) 0.007(6) 0.043(8)
C216 0.063(6) 0.069(6) 0.035(4) -0.008(4) 0.006(4) 0.015(5)
C221 0.042(4) 0.040(4) 0.039(4) 0.007(3) -0.001(3) 0.000(4)
C222 0.048(5) 0.068(6) 0.059(6) 0.021(5) -0.006(5) 0.001(5)
C223 0.053(6) 0.070(7) 0.070(7) 0.028(5) -0.015(5) 0.000(5)
C224 0.039(5) 0.071(7) 0.078(7) 0.017(6) -0.007(5) 0.006(5)
C225 0.047(5) 0.064(6) 0.061(6) 0.008(5) 0.004(5) 0.007(5)
C226 0.046(5) 0.049(5) 0.042(4) 0.010(4) 0.000(4) 0.005(4)
C231 0.031(4) 0.048(4) 0.032(4) 0.006(3) 0.003(3) 0.005(3)
C232 0.034(4) 0.061(5) 0.035(4) 0.012(4) 0.004(3) 0.004(4)
C233 0.039(5) 0.067(6) 0.048(5) 0.020(4) 0.008(4) 0.001(4)
C234 0.041(5) 0.058(5) 0.050(5) 0.014(4) 0.010(4) -0.003(4)
C235 0.044(5) 0.053(5) 0.044(5) 0.002(4) 0.002(4) -0.003(4)
C236 0.040(4) 0.040(4) 0.037(4) 0.005(3) 0.009(3) 0.004(3)
C3 0.042(4) 0.034(3) 0.028(3) 0.005(3) -0.002(3) 0.003(3)
N3 0.033(3) 0.039(3) 0.034(3) 0.006(3) 0.003(3) 0.000(3)
B3 0.030(4) 0.044(5) 0.050(5) 0.010(4) 0.000(4) 0.011(4)
C311 0.030(4) 0.056(5) 0.044(4) 0.003(4) 0.004(3) 0.013(4)
C312 0.047(5) 0.097(9) 0.056(6) 0.000(5) 0.013(5) 0.032(6)
C313 0.052(6) 0.138(12) 0.063(6) -0.004(7) 0.020(5) 0.031(7)
C314 0.047(5) 0.149(12) 0.044(5) -0.003(7) 0.011(4) 0.010(7)
C315 0.042(5) 0.114(10) 0.050(5) 0.014(6) 0.000(4) 0.011(6)
C316 0.030(4) 0.073(6) 0.045(5) 0.011(4) 0.005(4) 0.009(4)
C321 0.043(5) 0.053(5) 0.045(5) 0.001(4) 0.002(4) 0.015(4)
C322 0.066(7) 0.059(6) 0.079(7) 0.005(5) -0.007(6) 0.025(5)
C323 0.083(9) 0.070(8) 0.107(10) 0.018(7) -0.019(8) 0.031(7)
C324 0.113(11) 0.058(7) 0.099(10) 0.009(7) -0.009(8) 0.051(8)
C325 0.110(10) 0.044(6) 0.079(8) 0.010(5) 0.000(7) 0.024(6)
C326 0.077(7) 0.042(5) 0.057(6) -0.001(4) 0.003(5) 0.013(5)
C331 0.026(4) 0.045(4) 0.043(4) 0.014(3) 0.002(3) 0.008(3)
C332 0.026(4) 0.054(5) 0.066(6) 0.014(4) 0.009(4) 0.007(4)
C333 0.028(4) 0.060(6) 0.108(9) 0.012(6) -0.008(5) -0.007(4)
C334 0.044(5) 0.062(6) 0.078(7) 0.002(5) -0.021(5) -0.005(5)
C335 0.043(5) 0.049(5) 0.053(5) 0.000(4) -0.012(4) -0.001(4)
C336 0.032(4) 0.041(4) 0.043(4) 0.006(3) -0.004(3) 0.002(3)
C4 0.026(3) 0.053(5) 0.022(3) 0.005(3) 0.003(3) -0.004(3)
N4 0.029(3) 0.038(3) 0.033(3) -0.005(2) 0.005(3) 0.001(3)
B4 0.029(4) 0.037(4) 0.039(4) -0.005(3) -0.002(4) 0.005(4)
C411 0.032(4) 0.038(4) 0.031(4) -0.002(3) -0.002(3) 0.000(3)
C412 0.036(4) 0.032(4) 0.044(4) 0.001(3) 0.004(4) 0.005(3)
C413 0.037(4) 0.045(4) 0.047(5) 0.000(4) 0.003(4) -0.005(4)
C414 0.032(4) 0.061(5) 0.050(5) 0.000(4) 0.006(4) -0.011(4)
C415 0.028(4) 0.053(5) 0.053(5) 0.015(4) 0.004(4) 0.003(4)
C416 0.030(4) 0.042(4) 0.047(4) 0.010(3) 0.000(3) 0.003(3)
C421 0.028(4) 0.049(4) 0.043(4) -0.008(3) 0.003(3) 0.002(3)
C422 0.043(5) 0.068(6) 0.048(5) -0.023(4) 0.007(4) -0.007(5)
C423 0.057(6) 0.090(8) 0.059(6) -0.036(6) 0.011(5) -0.012(6)
C424 0.078(8) 0.093(8) 0.048(6) -0.018(6) 0.016(5) 0.001(7)
C425 0.070(7) 0.079(7) 0.052(6) -0.012(5) 0.032(5) -0.011(6)
C426 0.047(5) 0.057(5) 0.050(5) -0.014(4) 0.015(4) -0.009(4)
C431 0.025(4) 0.052(5) 0.041(4) -0.010(3) 0.005(3) -0.002(3)
C432 0.040(5) 0.050(5) 0.057(5) 0.003(4) 0.001(4) 0.013(4)
C433 0.048(5) 0.060(6) 0.067(6) 0.010(5) 0.001(5) 0.026(5)
C434 0.050(6) 0.080(7) 0.075(7) 0.000(6) -0.017(5) 0.021(5)
C435 0.042(5) 0.080(7) 0.064(6) -0.001(5) -0.018(5) -0.001(5)
C436 0.037(4) 0.057(5) 0.050(5) -0.004(4) -0.009(4) 0.004(4)
C5 0.040(5) 0.029(8) 0.021(13) 0.012(10) -0.008(5) -0.005(5)
N5 0.038(5) 0.040(9) 0.035(8) 0.004(7) -0.008(5) -0.002(5)
B5 0.035(6) 0.045(7) 0.049(6) 0.000(5) -0.012(5) -0.007(5)
C511 0.038(6) 0.051(8) 0.059(7) -0.010(6) -0.018(6) -0.001(6)
C512 0.041(7) 0.057(10) 0.076(9) -0.014(8) -0.013(6) -0.002(7)
C513 0.052(9) 0.058(11) 0.088(10) -0.013(9) -0.009(8) 0.000(9)
C514 0.056(9) 0.058(11) 0.084(10) -0.009(9) -0.017(8) -0.001(8)
C515 0.064(9) 0.057(10) 0.081(10) -0.016(9) -0.013(8) -0.007(8)
C516 0.053(8) 0.050(9) 0.070(9) -0.008(7) -0.019(7) -0.008(7)
C521 0.047(7) 0.041(8) 0.051(7) -0.001(6) -0.015(5) -0.001(6)
C522 0.052(8) 0.055(9) 0.059(9) -0.007(8) -0.019(6) 0.006(7)
C523 0.065(10) 0.069(10) 0.069(10) -0.014(9) -0.023(7) 0.015(9)
C524 0.069(10) 0.072(10) 0.068(9) -0.019(8) -0.023(7) 0.008(9)
C525 0.069(10) 0.067(9) 0.058(8) -0.010(7) -0.018(7) 0.005(9)
C526 0.054(9) 0.051(9) 0.056(7) -0.005(6) -0.014(7) -0.003(8)
C531 0.048(7) 0.056(8) 0.049(8) 0.004(6) -0.004(6) -0.012(6)
C532 0.048(8) 0.068(10) 0.066(11) 0.005(8) -0.001(7) -0.022(7)
C533 0.068(11) 0.069(11) 0.082(12) 0.015(9) 0.006(8) -0.023(8)
C534 0.074(11) 0.073(11) 0.075(12) 0.022(9) 0.010(9) -0.017(8)
C535 0.066(11) 0.067(10) 0.063(11) 0.023(9) 0.009(9) -0.008(8)
C536 0.050(9) 0.062(10) 0.053(10) 0.013(8) -0.005(8) -0.011(7)
C5E 0.043(6) 0.037(9) 0.020(13) 0.007(10) -0.011(5) -0.008(5)
N5E 0.042(5) 0.051(10) 0.037(8) 0.015(8) -0.013(5) -0.010(5)
B5E 0.039(6) 0.054(8) 0.058(7) 0.011(5) -0.018(5) -0.013(5)
C11E 0.036(6) 0.053(8) 0.060(7) 0.007(6) -0.020(6) -0.013(6)
C12E 0.039(6) 0.062(11) 0.082(10) 0.013(8) -0.013(7) -0.013(7)
C13E 0.046(8) 0.062(11) 0.088(10) 0.013(9) -0.009(7) -0.011(8)
C14E 0.046(8) 0.057(11) 0.084(9) 0.010(9) -0.004(7) -0.014(8)
C15E 0.051(8) 0.058(10) 0.068(9) 0.002(8) -0.006(7) -0.017(8)
C16E 0.046(8) 0.056(9) 0.051(8) 0.007(7) -0.012(7) -0.015(7)
C21E 0.050(8) 0.042(8) 0.057(7) 0.007(6) -0.023(6) -0.007(6)
C22E 0.054(8) 0.049(8) 0.063(9) 0.009(7) -0.022(7) -0.006(7)
C23E 0.064(9) 0.062(9) 0.062(9) 0.003(8) -0.026(7) 0.006(9)
C24E 0.064(10) 0.068(10) 0.070(9) -0.006(8) -0.027(8) 0.001(9)
C25E 0.061(10) 0.067(9) 0.066(8) -0.003(7) -0.028(7) 0.003(9)
C26E 0.053(9) 0.052(9) 0.063(7) 0.003(6) -0.026(7) -0.005(8)
C31E 0.053(8) 0.059(8) 0.066(9) 0.020(7) -0.014(7) -0.018(6)
C32E 0.064(10) 0.064(10) 0.090(13) 0.023(9) -0.018(9) -0.027(8)
C33E 0.072(11) 0.075(11) 0.102(13) 0.029(10) -0.008(10) -0.023(9)
C34E 0.075(12) 0.076(11) 0.096(13) 0.032(10) -0.005(10) -0.020(9)
C35E 0.070(11) 0.073(11) 0.074(12) 0.039(10) -0.004(10) -0.016(8)
C36E 0.056(10) 0.068(10) 0.064(12) 0.029(9) -0.010(9) -0.016(8)
C6 0.037(11) 0.044(5) 0.033(8) 0.004(5) -0.005(9) -0.004(5)
N6 0.053(9) 0.037(5) 0.046(8) 0.002(4) -0.005(6) -0.001(5)
B6 0.075(7) 0.038(5) 0.053(6) -0.002(5) -0.015(5) 0.005(5)
C611 0.082(7) 0.047(6) 0.053(8) -0.003(5) -0.027(6) -0.007(5)
C612 0.076(8) 0.046(7) 0.054(8) -0.011(6) -0.018(6) -0.011(6)
C613 0.082(9) 0.066(8) 0.071(10) -0.015(7) -0.016(7) -0.023(6)
C614 0.102(10) 0.067(8) 0.092(11) -0.010(7) -0.035(8) -0.028(7)
C615 0.110(9) 0.066(8) 0.114(12) -0.004(8) -0.038(8) -0.026(7)
C616 0.100(9) 0.055(6) 0.101(10) -0.001(7) -0.041(8) -0.011(6)
C621 0.092(9) 0.049(6) 0.053(6) 0.004(5) -0.003(6) 0.027(6)
C622 0.119(12) 0.061(8) 0.068(8) -0.007(6) 0.006(8) 0.031(8)
C623 0.133(13) 0.083(10) 0.084(10) -0.011(8) 0.019(10) 0.036(9)
C624 0.125(12) 0.089(10) 0.080(9) -0.003(8) 0.015(9) 0.033(9)
C625 0.108(11) 0.078(9) 0.068(8) 0.006(7) 0.020(8) 0.026(8)
C626 0.095(11) 0.062(8) 0.061(7) 0.008(6) 0.010(8) 0.027(7)
C631 0.070(9) 0.035(5) 0.053(7) 0.002(5) -0.010(6) 0.004(6)
C632 0.069(9) 0.034(6) 0.054(7) 0.006(5) -0.002(6) 0.005(7)
C633 0.071(10) 0.047(7) 0.063(8) 0.012(7) 0.004(7) 0.013(7)
C634 0.062(10) 0.048(9) 0.064(8) 0.012(6) -0.006(7) 0.012(7)
C635 0.067(10) 0.051(9) 0.058(8) 0.007(6) -0.015(7) 0.014(7)
C636 0.069(10) 0.040(7) 0.051(7) 0.002(5) -0.012(6) 0.009(7)
C6F 0.041(13) 0.041(6) 0.030(11) 0.006(6) -0.013(11) -0.005(6)
N6F 0.059(11) 0.035(6) 0.039(9) 0.004(5) -0.013(8) 0.000(6)
B6F 0.077(8) 0.035(6) 0.046(7) 0.000(5) -0.017(6) 0.003(6)
C11F 0.090(9) 0.057(8) 0.065(10) -0.002(7) -0.031(7) -0.011(7)
C12F 0.089(9) 0.061(9) 0.090(12) -0.012(9) -0.034(8) -0.015(7)
C13F 0.098(10) 0.075(9) 0.096(11) -0.014(9) -0.039(8) -0.025(8)
C14F 0.110(11) 0.077(9) 0.114(13) -0.021(9) -0.044(10) -0.029(8)
C15F 0.113(11) 0.076(10) 0.114(14) -0.019(10) -0.041(10) -0.027(8)
C16F 0.101(11) 0.059(8) 0.082(13) -0.009(8) -0.036(9) -0.018(8)
C21F 0.090(10) 0.045(8) 0.048(7) -0.001(6) -0.007(7) 0.017(7)
C22F 0.106(12) 0.057(9) 0.056(9) -0.007(7) -0.003(9) 0.022(8)
C23F 0.117(13) 0.064(10) 0.068(10) -0.007(9) 0.011(10) 0.022(9)
C24F 0.107(13) 0.064(10) 0.059(10) -0.010(8) 0.008(10) 0.022(9)
C25F 0.099(12) 0.063(10) 0.057(9) -0.006(8) 0.007(9) 0.019(9)
C26F 0.086(11) 0.047(9) 0.046(8) 0.000(7) -0.005(8) 0.018(8)
C31F 0.071(10) 0.033(7) 0.052(7) 0.005(6) -0.012(7) -0.002(7)
C32F 0.073(12) 0.040(7) 0.056(9) 0.008(7) -0.012(9) 0.005(9)
C33F 0.078(13) 0.047(9) 0.059(10) 0.008(8) -0.006(9) 0.013(9)
C34F 0.064(12) 0.047(10) 0.058(10) 0.008(8) -0.011(9) 0.012(9)
C35F 0.062(12) 0.049(10) 0.054(9) 0.006(8) -0.010(8) 0.014(9)
C36F 0.063(11) 0.039(9) 0.054(8) 0.007(7) -0.014(7) 0.004(8)
N1A 0.059(7) 0.042(5) 0.044(6) 0.005(4) -0.004(5) 0.004(5)
C11A 0.051(7) 0.047(7) 0.037(6) 0.005(5) 0.000(5) 0.006(6)
C12A 0.051(8) 0.061(17) 0.050(11) 0.018(10) -0.003(7) 0.001(7)
C13A 0.071(10) 0.056(7) 0.043(6) 0.009(5) -0.009(7) -0.007(6)
C14A 0.064(14) 0.057(8) 0.078(12) 0.006(7) -0.029(11) -0.004(7)
C15A 0.068(9) 0.053(7) 0.055(7) -0.001(6) 0.005(6) 0.005(6)
C16A 0.102(14) 0.081(12) 0.065(9) -0.023(8) 0.004(9) 0.000(11)
C17A 0.061(7) 0.060(7) 0.054(9) 0.009(7) -0.010(6) 0.002(6)
C18A 0.071(10) 0.076(10) 0.070(12) 0.022(9) -0.002(9) -0.003(8)
N2A 0.054(8) 0.050(6) 0.051(7) 0.010(5) -0.003(5) 0.004(5)
C21A 0.060(10) 0.057(8) 0.053(8) 0.009(7) -0.002(8) -0.005(8)
C22A 0.061(11) 0.067(16) 0.069(13) 0.008(11) 0.001(9) -0.005(9)
C23A 0.055(9) 0.051(7) 0.066(10) 0.000(7) -0.008(9) 0.002(6)
C24A 0.080(14) 0.064(12) 0.064(11) -0.013(8) -0.011(10) 0.012(10)
C25A 0.058(9) 0.063(8) 0.059(10) 0.008(7) -0.007(8) 0.015(7)
C26A 0.041(9) 0.085(12) 0.064(15) 0.014(11) -0.011(8) 0.013(8)
C27A 0.060(9) 0.060(9) 0.052(8) 0.017(6) -0.011(7) -0.006(8)
C28A 0.095(16) 0.082(14) 0.054(9) 0.003(9) 0.013(9) -0.026(12)
N3A 0.053(5) 0.103(7) 0.051(5) -0.030(5) 0.007(4) 0.016(5)
C31A 0.052(6) 0.102(10) 0.044(6) -0.015(6) 0.005(5) 0.006(6)
C32A 0.067(9) 0.136(15) 0.048(7) -0.032(8) -0.004(7) 0.000(9)
C33A 0.059(7) 0.100(8) 0.060(7) -0.034(6) -0.005(6) 0.018(6)
C34A 0.090(11) 0.103(10) 0.066(8) -0.037(7) 0.006(8) 0.010(8)
C35A 0.067(7) 0.096(9) 0.052(6) -0.034(6) 0.006(5) 0.020(6)
C36A 0.080(9) 0.102(12) 0.067(8) -0.040(8) -0.021(7) 0.028(8)
C37A 0.062(7) 0.118(9) 0.076(8) -0.029(7) 0.028(6) 0.010(7)
C38A 0.086(11) 0.117(10) 0.083(10) -0.029(8) 0.032(9) 0.007(8)
N4A 0.250(17) 0.101(10) 0.091(9) -0.022(8) -0.041(11) -0.028(11)
C41A 0.254(18) 0.106(14) 0.108(12) -0.032(11) -0.035(12) -0.023(13)
C42A 0.25(2) 0.12(2) 0.092(16) -0.046(16) -0.037(16) -0.024(19)
C43A 0.27(2) 0.106(12) 0.112(14) -0.034(10) -0.045(15) -0.036(13)
C44A 0.32(3) 0.102(16) 0.13(2) -0.028(15) -0.07(2) -0.04(2)
C45A 0.229(19) 0.071(11) 0.082(10) -0.013(9) -0.045(12) -0.039(12)
C46A 0.19(3) 0.071(15) 0.095(19) -0.012(13) -0.02(2) -0.041(18)
C47A 0.252(19) 0.129(13) 0.091(12) -0.016(11) -0.034(13) -0.014(14)
C48A 0.24(2) 0.24(4) 0.045(17) 0.01(2) -0.018(16) -0.019(18)
N1B 0.057(9) 0.045(7) 0.053(8) 0.004(7) -0.002(7) 0.008(7)
C11B 0.058(11) 0.054(12) 0.052(9) 0.005(8) -0.001(8) 0.007(10)
C12B 0.058(14) 0.07(3) 0.05(2) 0.012(19) -0.002(12) 0.002(14)
C13B 0.065(13) 0.046(9) 0.051(10) 0.004(8) -0.002(10) 0.004(8)
C14B 0.07(3) 0.047(11) 0.058(18) 0.003(11) -0.01(2) 0.017(12)
C15B 0.056(12) 0.047(9) 0.067(11) -0.003(8) 0.008(9) -0.002(9)
C16B 0.09(2) 0.09(2) 0.072(13) -0.015(12) 0.002(12) -0.003(18)
C17B 0.055(10) 0.064(11) 0.059(13) 0.014(11) -0.002(9) 0.005(8)
C18B 0.066(15) 0.104(19) 0.08(2) 0.036(19) -0.012(15) -0.015(14)
N2B 0.045(8) 0.063(7) 0.059(8) 0.013(6) -0.005(6) -0.003(6)
C21B 0.047(11) 0.059(10) 0.063(10) 0.013(8) 0.004(8) 0.000(8)
C22B 0.044(12) 0.052(17) 0.090(19) 0.014(15) 0.002(10) -0.002(10)
C23B 0.050(10) 0.061(8) 0.063(11) 0.014(8) -0.006(9) 0.001(7)
C24B 0.065(16) 0.063(13) 0.068(13) 0.012(10) -0.007(12) -0.007(12)
C25B 0.044(9) 0.067(10) 0.059(11) 0.011(9) -0.002(8) 0.000(8)
C26B 0.050(13) 0.11(2) 0.08(2) 0.036(18) -0.007(12) -0.019(13)
C27B 0.056(11) 0.063(12) 0.062(9) 0.012(8) -0.004(8) -0.009(9)
C28B 0.13(3) 0.070(14) 0.061(13) 0.007(11) -0.022(15) -0.010(14)
N3B 0.062(9) 0.099(11) 0.062(10) -0.032(9) 0.005(9) 0.015(9)
C31B 0.059(10) 0.105(14) 0.063(12) -0.024(11) 0.004(10) 0.009(10)
C32B 0.08(3) 0.12(3) 0.067(16) -0.031(18) 0.001(17) 0.01(2)
C33B 0.061(15) 0.099(12) 0.064(16) -0.032(10) 0.002(14) 0.014(11)
C34B 0.07(2) 0.11(2) 0.08(3) -0.03(2) 0.00(2) 0.009(17)
C35B 0.066(13) 0.097(14) 0.060(11) -0.031(10) 0.008(10) 0.017(12)
C36B 0.07(2) 0.09(3) 0.071(19) -0.03(2) -0.001(17) 0.01(2)
C37B 0.062(10) 0.108(14) 0.068(12) -0.032(11) 0.010(10) 0.013(10)
C38B 0.082(18) 0.13(3) 0.09(2) -0.04(2) 0.000(17) -0.003(19)
N4B 0.260(17) 0.111(9) 0.113(9) -0.014(8) -0.042(11) -0.021(11)
C41B 0.270(19) 0.147(16) 0.136(15) -0.011(13) -0.037(13) -0.006(14)
C42B 0.31(3) 0.18(2) 0.18(3) -0.04(2) -0.03(3) 0.01(2)
C43B 0.275(19) 0.111(12) 0.126(13) -0.018(10) -0.028(13) -0.023(13)
C44B 0.34(3) 0.136(16) 0.19(3) -0.035(17) -0.02(3) -0.040(19)
C45B 0.245(19) 0.112(11) 0.126(11) -0.018(9) -0.036(12) -0.026(12)
C46B 0.16(2) 0.083(17) 0.109(12) 0.010(11) -0.069(12) -0.006(16)
C47B 0.27(2) 0.129(14) 0.122(11) -0.009(10) -0.034(12) -0.012(15)
C48B 0.28(4) 0.14(3) 0.15(2) 0.017(19) -0.02(2) 0.01(3)
C1S 0.146(13) 0.142(10) 0.079(11) 0.025(9) -0.003(11) -0.025(9)
Cl1S 0.079(3) 0.129(4) 0.045(2) 0.011(3) -0.001(2) -0.013(3)
Cl2S 0.156(7) 0.171(8) 0.087(4) 0.025(5) 0.012(5) -0.043(6)
C2T 0.203(14) 0.185(18) 0.128(14) 0.021(14) -0.005(11) -0.018(13)
Cl3T 0.202(10) 0.200(11) 0.139(8) 0.021(9) -0.008(8) -0.024(9)
Cl4T 0.210(11) 0.171(10) 0.108(7) 0.026(8) 0.000(8) -0.010(10)
C2U 0.135(13) 0.089(12) 0.123(13) 0.022(12) -0.045(11) -0.019(11)
Cl3U 0.128(12) 0.132(12) 0.068(9) 0.038(10) -0.041(10) -0.025(11)
Cl4U 0.124(13) 0.067(10) 0.136(13) 0.028(10) -0.065(11) -0.027(10)
C2S 0.125(11) 0.080(10) 0.134(10) 0.010(9) -0.042(9) -0.006(9)
Cl3S 0.098(5) 0.096(5) 0.095(5) 0.040(4) -0.028(4) -0.015(4)
Cl4S 0.094(6) 0.056(4) 0.217(10) -0.040(5) -0.054(6) 0.007(4)
C3S 0.168(13) 0.183(11) 0.196(11) 0.024(9) 0.025(10) 0.122(10)
Cl5S 0.148(6) 0.214(9) 0.185(7) 0.061(7) 0.036(6) 0.120(7)
Cl6S 0.207(9) 0.182(8) 0.204(9) 0.025(7) 0.003(8) 0.091(8)
C3T 0.175(13) 0.200(13) 0.201(12) 0.013(11) 0.030(12) 0.110(12)
Cl5T 0.189(13) 0.222(14) 0.208(13) 0.015(12) 0.004(12) 0.093(12)
Cl6T 0.198(17) 0.248(18) 0.216(15) 0.003(14) 0.031(13) 0.096(15)

loop_
_atom_type_symbol
_atom_type_description
_atom_type_scat_dispersion_real
_atom_type_scat_dispersion_imag
_atom_type_scat_source
C C 0.0181 0.0091 'International Tables Vol C Tables 4.2.6.8 and 6.1.1.4'
H H 0.0000 0.0000 'International Tables Vol C Tables 4.2.6.8 and 6.1.1.4'
B B 0.0090 0.0039 'International Tables Vol C Tables 4.2.6.8 and 6.1.1.4'
N N 0.0311 0.0180 'International Tables Vol C Tables 4.2.6.8 and 6.1.1.4'
Cl Cl 0.3639 0.7018 'International Tables Vol C Tables 4.2.6.8 and 6.1.1.4'
Fe Fe -1.1336 3.1974 'International Tables Vol C Tables 4.2.6.8 and 6.1.1.4'

loop_
_geom_angle_atom_site_label_1
_geom_angle_atom_site_label_2
_geom_angle_atom_site_label_3
_geom_angle
C6 Fe1 C4 179.1(11)
C6 Fe1 C1 92.7(16)
C4 Fe1 C1 87.0(3)
C6 Fe1 C5 87(3)
C4 Fe1 C5 92(2)
C1 Fe1 C5 84.9(16)
C6 Fe1 C3 89.2(10)
C4 Fe1 C3 91.6(3)
C1 Fe1 C3 92.4(3)
C5 Fe1 C3 175(2)
C5E Fe1 C6F 93(3)
C6 Fe1 C2 93.3(16)
C4 Fe1 C2 87.0(3)
C1 Fe1 C2 173.4(3)
C5 Fe1 C2 92.6(16)
C3 Fe1 C2 90.5(3)
N1 C1 Fe1 174.0(7)
C1 N1 B1 172.0(8)
N1 B1 C131 106.9(6)
N1 B1 C111 106.0(7)
C131 B1 C111 116.8(6)
N1 B1 C121 108.4(6)
C131 B1 C121 108.4(7)
C111 B1 C121 110.0(6)
C112 C111 C116 115.0(9)
C112 C111 B1 125.5(9)
C116 C111 B1 119.4(7)
C111 C112 C113 123.4(12)
C111 C112 H112 118.3
C113 C112 H112 118.3
C114 C113 C112 120.2(11)
C114 C113 H113 119.9
C112 C113 H113 119.9
C115 C114 C113 118.8(11)
C115 C114 H114 120.6
C113 C114 H114 120.6
C114 C115 C116 118.4(12)
C114 C115 H115 120.8
C116 C115 H115 120.8
C111 C116 C115 124.1(11)
C111 C116 H116 118.0
C115 C116 H116 118.0
C126 C121 C122 115.7(8)
C126 C121 B1 123.8(7)
C122 C121 B1 120.4(7)
C121 C122 C123 122.8(9)
C121 C122 H122 118.6
C123 C122 H122 118.6
C124 C123 C122 119.7(10)
C124 C123 H123 120.1
C122 C123 H123 120.1
C125 C124 C123 118.9(10)
C125 C124 H124 120.6
C123 C124 H124 120.6
C124 C125 C126 120.9(9)
C124 C125 H125 119.5
C126 C125 H125 119.5
C121 C126 C125 122.0(8)
C121 C126 H126 119.0
C125 C126 H126 119.0
C136 C131 C132 113.2(8)
C136 C131 B1 120.7(6)
C132 C131 B1 125.4(8)
C131 C132 C133 123.5(9)
C131 C132 H132 118.3
C133 C132 H132 118.3
C134 C133 C132 120.9(9)
C134 C133 H133 119.6
C132 C133 H133 119.6
C133 C134 C135 117.9(10)
C133 C134 H134 121.0
C135 C134 H134 121.0
C134 C135 C136 120.9(9)
C134 C135 H135 119.6
C136 C135 H135 119.6
C131 C136 C135 123.6(8)
C131 C136 H136 118.2
C135 C136 H136 118.2
N2 C2 Fe1 175.2(7)
C2 N2 B2 168.5(7)
N2 B2 C231 107.1(7)
N2 B2 C211 108.6(6)
C231 B2 C211 107.9(7)
N2 B2 C221 107.0(6)
C231 B2 C221 111.9(7)
C211 B2 C221 114.2(7)
C216 C211 C212 115.4(8)
C216 C211 B2 121.6(7)
C212 C211 B2 122.0(8)
C213 C212 C211 121.6(12)
C213 C212 H212 119.2
C211 C212 H212 119.2
C214 C213 C212 121.0(12)
C214 C213 H213 119.5
C212 C213 H213 119.5
C213 C214 C215 120.3(11)
C213 C214 H214 119.8
C215 C214 H214 119.8
C216 C215 C214 118.9(12)
C216 C215 H215 120.6
C214 C215 H215 120.6
C215 C216 C211 122.7(9)
C215 C216 H216 118.6
C211 C216 H216 118.6
C226 C221 C222 116.3(8)
C226 C221 B2 124.1(7)
C222 C221 B2 119.6(8)
C223 C222 C221 121.9(10)
C223 C222 H222 119.1
C221 C222 H222 119.1
C224 C223 C222 120.9(9)
C224 C223 H223 119.6
C222 C223 H223 119.6
C223 C224 C225 118.5(9)
C223 C224 H224 120.7
C225 C224 H224 120.7
C226 C225 C224 119.4(9)
C226 C225 H225 120.3
C224 C225 H225 120.3
C221 C226 C225 123.0(8)
C221 C226 H226 118.5
C225 C226 H226 118.5
C232 C231 C236 114.8(8)
C232 C231 B2 122.1(7)
C236 C231 B2 123.1(7)
C233 C232 C231 122.8(9)
C233 C232 H232 118.6
C231 C232 H232 118.6
C232 C233 C234 121.2(8)
C232 C233 H233 119.4
C234 C233 H233 119.4
C235 C234 C233 117.2(9)
C235 C234 H234 121.4
C233 C234 H234 121.4
C234 C235 C236 122.2(9)
C234 C235 H235 118.9
C236 C235 H235 118.9
C235 C236 C231 121.9(7)
C235 C236 H236 119.1
C231 C236 H236 119.1
N3 C3 Fe1 174.0(7)
C3 N3 B3 173.5(8)
N3 B3 C331 107.0(7)
N3 B3 C311 106.3(6)
C331 B3 C311 113.9(7)
N3 B3 C321 108.2(7)
C331 B3 C321 110.3(7)
C311 B3 C321 110.9(7)
C316 C311 C312 116.0(8)
C316 C311 B3 121.7(7)
C312 C311 B3 122.3(8)
C311 C312 C313 121.7(10)
C311 C312 H312 119.1
C313 C312 H312 119.1
C314 C313 C312 120.3(10)
C314 C313 H313 119.8
C312 C313 H313 119.8
C315 C314 C313 118.9(10)
C315 C314 H314 120.5
C313 C314 H314 120.5
C314 C315 C316 121.0(10)
C314 C315 H315 119.5
C316 C315 H315 119.5
C311 C316 C315 122.0(8)
C311 C316 H316 119.0
C315 C316 H316 119.0
C326 C321 C322 116.8(9)
C326 C321 B3 123.0(8)
C322 C321 B3 120.2(9)
C321 C322 C323 121.0(12)
C321 C322 H322 119.5
C323 C322 H322 119.5
C324 C323 C322 120.6(13)
C324 C323 H323 119.7
C322 C323 H323 119.7
C323 C324 C325 120.0(11)
C323 C324 H324 120.0
C325 C324 H324 120.0
C324 C325 C326 118.7(13)
C324 C325 H325 120.7
C326 C325 H325 120.7
C321 C326 C325 122.8(11)
C321 C326 H326 118.6
C325 C326 H326 118.6
C336 C331 C332 115.1(8)
C336 C331 B3 124.0(7)
C332 C331 B3 120.7(8)
C333 C332 C331 121.7(9)
C333 C332 H332 119.1
C331 C332 H332 119.1
C334 C333 C332 121.4(9)
C334 C333 H333 119.3
C332 C333 H333 119.3
C333 C334 C335 118.0(10)
C333 C334 H334 121.0
C335 C334 H334 121.0
C336 C335 C334 120.1(10)
C336 C335 H335 120.0
C334 C335 H335 120.0
C335 C336 C331 123.6(8)
C335 C336 H336 118.2
C331 C336 H336 118.2
N4 C4 Fe1 179.6(8)
C4 N4 B4 176.3(7)
N4 B4 C431 108.3(6)
N4 B4 C411 107.5(6)
C431 B4 C411 112.4(7)
N4 B4 C421 107.0(6)
C431 B4 C421 110.4(6)
C411 B4 C421 111.0(6)
C416 C411 C412 114.8(7)
C416 C411 B4 122.1(7)
C412 C411 B4 123.0(7)
C413 C412 C411 123.2(7)
C413 C412 H412 118.4
C411 C412 H412 118.4
C412 C413 C414 119.6(8)
C412 C413 H413 120.2
C414 C413 H413 120.2
C415 C414 C413 119.3(8)
C415 C414 H414 120.3
C413 C414 H414 120.3
C416 C415 C414 119.8(8)
C416 C415 H415 120.1
C414 C415 H415 120.1
C415 C416 C411 123.3(8)
C415 C416 H416 118.4
C411 C416 H416 118.4
C426 C421 C422 116.4(8)
C426 C421 B4 122.2(7)
C422 C421 B4 121.4(8)
C423 C422 C421 121.3(10)
C423 C422 H422 119.3
C421 C422 H422 119.3
C424 C423 C422 121.3(10)
C424 C423 H423 119.4
C422 C423 H423 119.4
C423 C424 C425 118.7(9)
C423 C424 H424 120.6
C425 C424 H424 120.6
C426 C425 C424 119.4(10)
C426 C425 H425 120.3
C424 C425 H425 120.3
C421 C426 C425 122.8(9)
C421 C426 H426 118.6
C425 C426 H426 118.6
C432 C431 C436 115.5(8)
C432 C431 B4 121.3(7)
C436 C431 B4 123.2(8)
C433 C432 C431 121.9(9)
C433 C432 H432 119.0
C431 C432 H432 119.0
C434 C433 C432 120.6(10)
C434 C433 H433 119.7
C432 C433 H433 119.7
C435 C434 C433 119.4(10)
C435 C434 H434 120.3
C433 C434 H434 120.3
C434 C435 C436 119.9(10)
C434 C435 H435 120.0
C436 C435 H435 120.0
C435 C436 C431 122.6(9)
C435 C436 H436 118.7
C431 C436 H436 118.7
N5 C5 Fe1 176(4)
C5 N5 B5 165(4)
N5 B5 C511 107.5(14)
N5 B5 C531 108.7(15)
C511 B5 C531 114.4(14)
N5 B5 C521 110.1(16)
C511 B5 C521 108.4(14)
C531 B5 C521 107.7(14)
C516 C511 C512 116.8(15)
C516 C511 B5 122.6(16)
C512 C511 B5 120.6(15)
C513 C512 C511 122.2(17)
C513 C512 H512 118.9
C511 C512 H512 118.9
C514 C513 C512 119.5(18)
C514 C513 H513 120.3
C512 C513 H513 120.3
C513 C514 C515 120.3(18)
C513 C514 H514 119.8
C515 C514 H514 119.8
C514 C515 C516 119.3(18)
C514 C515 H515 120.3
C516 C515 H515 120.3
C511 C516 C515 121.7(18)
C511 C516 H516 119.2
C515 C516 H516 119.2
C526 C521 C522 114.9(14)
C526 C521 B5 122.0(14)
C522 C521 B5 122.8(14)
C521 C522 C523 122.3(16)
C521 C522 H522 118.9
C523 C522 H522 118.9
C524 C523 C522 119.3(17)
C524 C523 H523 120.3
C522 C523 H523 120.3
C523 C524 C525 120.5(17)
C523 C524 H524 119.7
C525 C524 H524 119.7
C524 C525 C526 118.4(17)
C524 C525 H525 120.8
C526 C525 H525 120.8
C521 C526 C525 124.3(17)
C521 C526 H526 117.9
C525 C526 H526 117.9
C536 C531 C532 115.0(15)
C536 C531 B5 122.9(15)
C532 C531 B5 122.1(15)
C533 C532 C531 123.9(17)
C533 C532 H532 118.1
C531 C532 H532 118.1
C534 C533 C532 119.0(18)
C534 C533 H533 120.5
C532 C533 H533 120.5
C535 C534 C533 119.2(18)
C535 C534 H534 120.4
C533 C534 H534 120.4
C534 C535 C536 120.6(19)
C534 C535 H535 119.7
C536 C535 H535 119.7
C531 C536 C535 122.3(18)
C531 C536 H536 118.8
C535 C536 H536 118.8
N5E C5E Fe1 167(6)
C5E N5E B5E 179(4)
N5E B5E C11E 107.7(16)
N5E B5E C21E 106.6(16)
C11E B5E C21E 110.5(14)
N5E B5E C31E 104.7(15)
C11E B5E C31E 115.4(15)
C21E B5E C31E 111.2(15)
C16E C11E C12E 115.7(15)
C16E C11E B5E 123.6(15)
C12E C11E B5E 120.4(15)
C11E C12E C13E 122.0(17)
C11E C12E H12E 119.0
C13E C12E H12E 119.0
C14E C13E C12E 120.3(18)
C14E C13E H13E 119.9
C12E C13E H13E 119.9
C15E C14E C13E 119.9(18)
C15E C14E H14E 120.0
C13E C14E H14E 120.0
C14E C15E C16E 118.6(17)
C14E C15E H15E 120.7
C16E C15E H15E 120.7
C11E C16E C15E 123.4(17)
C11E C16E H16E 118.3
C15E C16E H16E 118.3
C22E C21E C26E 115.8(15)
C22E C21E B5E 123.9(15)
C26E C21E B5E 120.3(14)
C21E C22E C23E 122.5(17)
C21E C22E H22E 118.7
C23E C22E H22E 118.7
C24E C23E C22E 119.3(17)
C24E C23E H23E 120.3
C22E C23E H23E 120.3
C23E C24E C25E 119.6(17)
C23E C24E H24E 120.2
C25E C24E H24E 120.2
C24E C25E C26E 120.0(18)
C24E C25E H25E 120.0
C26E C25E H25E 120.0
C21E C26E C25E 122.3(16)
C21E C26E H26E 118.9
C25E C26E H26E 118.9
C36E C31E C32E 116.8(16)
C36E C31E B5E 122.2(15)
C32E C31E B5E 120.8(15)
C31E C32E C33E 122.0(18)
C31E C32E H32E 119.0
C33E C32E H32E 119.0
C34E C33E C32E 118.5(18)
C34E C33E H33E 120.8
C32E C33E H33E 120.8
C35E C34E C33E 121.5(19)
C35E C34E H34E 119.2
C33E C34E H34E 119.2
C34E C35E C36E 118.7(19)
C34E C35E H35E 120.7
C36E C35E H35E 120.7
C31E C36E C35E 122.3(18)
C31E C36E H36E 118.8
C35E C36E H36E 118.8
N6 C6 Fe1 176(3)
C6 N6 B6 173(3)
N6 B6 C621 105.9(12)
N6 B6 C631 107.8(12)
C621 B6 C631 110.4(12)
N6 B6 C611 106.4(12)
C621 B6 C611 117.2(12)
C631 B6 C611 108.6(12)
C616 C611 C612 116.2(13)
C616 C611 B6 121.7(13)
C612 C611 B6 121.9(11)
C613 C612 C611 121.5(14)
C613 C612 H612 119.2
C611 C612 H612 119.2
C614 C613 C612 120.2(16)
C614 C613 H613 119.9
C612 C613 H613 119.9
C615 C614 C613 120.0(17)
C615 C614 H614 120.0
C613 C614 H614 120.0
C614 C615 C616 119.8(16)
C614 C615 H615 120.1
C616 C615 H615 120.1
C611 C616 C615 122.2(16)
C611 C616 H616 118.9
C615 C616 H616 118.9
C622 C621 C626 114.4(14)
C622 C621 B6 122.7(14)
C626 C621 B6 122.9(12)
C621 C622 C623 122.3(17)
C621 C622 H622 118.9
C623 C622 H622 118.9
C624 C623 C622 121.4(17)
C624 C623 H623 119.3
C622 C623 H623 119.3
C625 C624 C623 118.4(18)
C625 C624 H624 120.8
C623 C624 H624 120.8
C624 C625 C626 120.1(18)
C624 C625 H625 120.0
C626 C625 H625 120.0
C625 C626 C621 123.3(16)
C625 C626 H626 118.4
C621 C626 H626 118.4
C632 C631 C636 117.9(12)
C632 C631 B6 121.1(12)
C636 C631 B6 120.9(12)
C631 C632 C633 121.2(14)
C631 C632 H632 119.4
C633 C632 H632 119.4
C634 C633 C632 118.8(14)
C634 C633 H633 120.6
C632 C633 H633 120.6
C635 C634 C633 120.7(15)
C635 C634 H634 119.7
C633 C634 H634 119.7
C634 C635 C636 119.8(15)
C634 C635 H635 120.1
C636 C635 H635 120.1
C631 C636 C635 121.4(14)
C631 C636 H636 119.3
C635 C636 H636 119.3
N6F C6F Fe1 175(6)
C6F N6F B6F 171(4)
N6F B6F C21F 105.9(16)
N6F B6F C11F 106.7(16)
C21F B6F C11F 112.6(16)
N6F B6F C31F 109.5(16)
C21F B6F C31F 112.9(16)
C11F B6F C31F 108.9(16)
C12F C11F C16F 113.9(17)
C12F C11F B6F 122.8(16)
C16F C11F B6F 122.7(17)
C11F C12F C13F 124(2)
C11F C12F H12F 118.0
C13F C12F H12F 118.0
C14F C13F C12F 118(2)
C14F C13F H13F 121.1
C12F C13F H13F 121.1
C13F C14F C15F 122(2)
C13F C14F H14F 118.9
C15F C14F H14F 118.9
C14F C15F C16F 116(2)
C14F C15F H15F 121.8
C16F C15F H15F 121.8
C11F C16F C15F 125(2)
C11F C16F H16F 117.6
C15F C16F H16F 117.6
C22F C21F C26F 115.3(17)
C22F C21F B6F 123.9(17)
C26F C21F B6F 119.9(15)
C23F C22F C21F 124(2)
C23F C22F H22F 117.9
C21F C22F H22F 117.9
C24F C23F C22F 119(2)
C24F C23F H23F 120.7
C22F C23F H23F 120.7
C25F C24F C23F 119(2)
C25F C24F H24F 120.3
C23F C24F H24F 120.3
C24F C25F C26F 121(2)
C24F C25F H25F 119.4
C26F C25F H25F 119.4
C21F C26F C25F 121.0(18)
C21F C26F H26F 119.5
C25F C26F H26F 119.5
C36F C31F C32F 115.7(16)
C36F C31F B6F 123.0(16)
C32F C31F B6F 121.0(16)
C31F C32F C33F 122.1(19)
C31F C32F H32F 119.0
C33F C32F H32F 119.0
C34F C33F C32F 120(2)
C34F C33F H33F 120.2
C32F C33F H33F 120.2
C33F C34F C35F 119.8(19)
C33F C34F H34F 120.1
C35F C34F H34F 120.1
C34F C35F C36F 119.4(19)
C34F C35F H35F 120.3
C36F C35F H35F 120.3
C31F C36F C35F 122.6(19)
C31F C36F H36F 118.7
C35F C36F H36F 118.7
C11A N1A C17A 108.4(11)
C11A N1A C15A 108.1(11)
C17A N1A C15A 110.5(11)
C11A N1A C13A 110.6(12)
C17A N1A C13A 109.6(11)
C15A N1A C13A 109.6(11)
C12A C11A N1A 115.0(16)
C12A C11A H11A 108.5
N1A C11A H11A 108.5
C12A C11A H11B 108.5
N1A C11A H11B 108.5
H11A C11A H11B 107.5
C11A C12A H12A 109.5
C11A C12A H12B 109.5
H12A C12A H12B 109.5
C11A C12A H12C 109.5
H12A C12A H12C 109.5
H12B C12A H12C 109.5
C14A C13A N1A 115.7(16)
C14A C13A H13A 108.4
N1A C13A H13A 108.4
C14A C13A H13B 108.4
N1A C13A H13B 108.4
H13A C13A H13B 107.4
C13A C14A H14A 109.5
C13A C14A H14B 109.5
H14A C14A H14B 109.5
C13A C14A H14C 109.5
H14A C14A H14C 109.5
H14B C14A H14C 109.5
C16A C15A N1A 114.2(13)
C16A C15A H15A 108.7
N1A C15A H15A 108.7
C16A C15A H15B 108.7
N1A C15A H15B 108.7
H15A C15A H15B 107.6
C15A C16A H16A 109.5
C15A C16A H16B 109.5
H16A C16A H16B 109.5
C15A C16A H16C 109.5
H16A C16A H16C 109.5
H16B C16A H16C 109.5
N1A C17A C18A 117.2(12)
N1A C17A H17A 108.0
C18A C17A H17A 108.0
N1A C17A H17B 108.0
C18A C17A H17B 108.0
H17A C17A H17B 107.2
C17A C18A H18A 109.5
C17A C18A H18B 109.5
H18A C18A H18B 109.5
C17A C18A H18C 109.5
H18A C18A H18C 109.5
H18B C18A H18C 109.5
C27A N2A C21A 110.2(14)
C27A N2A C25A 112.8(15)
C21A N2A C25A 107.2(13)
C27A N2A C23A 106.5(13)
C21A N2A C23A 110.0(14)
C25A N2A C23A 110.2(14)
C22A C21A N2A 113.5(16)
C22A C21A H21A 108.9
N2A C21A H21A 108.9
C22A C21A H21B 108.9
N2A C21A H21B 108.9
H21A C21A H21B 107.7
C21A C22A H22A 109.5
C21A C22A H22B 109.5
H22A C22A H22B 109.5
C21A C22A H22C 109.5
H22A C22A H22C 109.5
H22B C22A H22C 109.5
C24A C23A N2A 115.1(14)
C24A C23A H23A 108.5
N2A C23A H23A 108.5
C24A C23A H23B 108.5
N2A C23A H23B 108.5
H23A C23A H23B 107.5
C23A C24A H24A 109.5
C23A C24A H24B 109.5
H24A C24A H24B 109.5
C23A C24A H24C 109.5
H24A C24A H24C 109.5
H24B C24A H24C 109.5
C26A C25A N2A 114.6(16)
C26A C25A H25A 108.6
N2A C25A H25A 108.6
C26A C25A H25B 108.6
N2A C25A H25B 108.6
H25A C25A H25B 107.6
C25A C26A H26A 109.5
C25A C26A H26B 109.5
H26A C26A H26B 109.5
C25A C26A H26C 109.5
H26A C26A H26C 109.5
H26B C26A H26C 109.5
N2A C27A C28A 115.6(14)
N2A C27A H27A 108.4
C28A C27A H27A 108.4
N2A C27A H27B 108.4
C28A C27A H27B 108.4
H27A C27A H27B 107.4
C27A C28A H28A 109.5
C27A C28A H28B 109.5
H28A C28A H28B 109.5
C27A C28A H28C 109.5
H28A C28A H28C 109.5
H28B C28A H28C 109.5
C31A N3A C33A 111.5(10)
C31A N3A C35A 105.0(9)
C33A N3A C35A 111.9(10)
C31A N3A C37A 111.7(11)
C33A N3A C37A 107.6(10)
C35A N3A C37A 109.1(10)
C32A C31A N3A 116.2(11)
C32A C31A H31A 108.2
N3A C31A H31A 108.2
C32A C31A H31B 108.2
N3A C31A H31B 108.2
H31A C31A H31B 107.4
C31A C32A H32A 109.5
C31A C32A H32B 109.5
H32A C32A H32B 109.5
C31A C32A H32C 109.5
H32A C32A H32C 109.5
H32B C32A H32C 109.5
C34A C33A N3A 115.8(11)
C34A C33A H33A 108.3
N3A C33A H33A 108.3
C34A C33A H33B 108.3
N3A C33A H33B 108.3
H33A C33A H33B 107.4
C33A C34A H34A 109.5
C33A C34A H34B 109.5
H34A C34A H34B 109.5
C33A C34A H34C 109.5
H34A C34A H34C 109.5
H34B C34A H34C 109.5
C36A C35A N3A 115.2(10)
C36A C35A H35A 108.5
N3A C35A H35A 108.5
C36A C35A H35B 108.5
N3A C35A H35B 108.5
H35A C35A H35B 107.5
C35A C36A H36A 109.5
C35A C36A H36B 109.5
H36A C36A H36B 109.5
C35A C36A H36C 109.5
H36A C36A H36C 109.5
H36B C36A H36C 109.5
C38A C37A N3A 117.2(12)
C38A C37A H37A 108.0
N3A C37A H37A 108.0
C38A C37A H37B 108.0
N3A C37A H37B 108.0
H37A C37A H37B 107.3
C37A C38A H38A 109.5
C37A C38A H38B 109.5
H38A C38A H38B 109.5
C37A C38A H38C 109.5
H38A C38A H38C 109.5
H38B C38A H38C 109.5
C43A N4A C47A 108(2)
C43A N4A C45A 108(2)
C47A N4A C45A 109(2)
C43A N4A C41A 115(2)
C47A N4A C41A 110(2)
C45A N4A C41A 106(2)
C42A C41A N4A 114(2)
C42A C41A H41A 108.7
N4A C41A H41A 108.7
C42A C41A H41B 108.7
N4A C41A H41B 108.7
H41A C41A H41B 107.6
C41A C42A H42A 109.5
C41A C42A H42B 109.5
H42A C42A H42B 109.5
C41A C42A H42C 109.5
H42A C42A H42C 109.5
H42B C42A H42C 109.5
N4A C43A C44A 117(2)
N4A C43A H43A 108.1
C44A C43A H43A 108.1
N4A C43A H43B 108.1
C44A C43A H43B 108.1
H43A C43A H43B 107.3
C43A C44A H44A 109.5
C43A C44A H44B 109.5
H44A C44A H44B 109.5
C43A C44A H44C 109.5
H44A C44A H44C 109.5
H44B C44A H44C 109.5
C46A C45A N4A 115(2)
C46A C45A H45A 108.5
N4A C45A H45A 108.5
C46A C45A H45B 108.5
N4A C45A H45B 108.5
H45A C45A H45B 107.5
C45A C46A H46A 109.5
C45A C46A H46B 109.5
H46A C46A H46B 109.5
C45A C46A H46C 109.5
H46A C46A H46C 109.5
H46B C46A H46C 109.5
C48A C47A N4A 115(3)
C48A C47A H47A 108.5
N4A C47A H47A 108.5
C48A C47A H47B 108.5
N4A C47A H47B 108.5
H47A C47A H47B 107.5
C47A C48A H48A 109.5
C47A C48A H48B 109.5
H48A C48A H48B 109.5
C47A C48A H48C 109.5
H48A C48A H48C 109.5
H48B C48A H48C 109.5
C13B N1B C17B 109.5(19)
C13B N1B C11B 111(2)
C17B N1B C11B 110(2)
C13B N1B C15B 107.9(18)
C17B N1B C15B 110.7(19)
C11B N1B C15B 107(2)
C12B C11B N1B 116(3)
C12B C11B H11C 108.4
N1B C11B H11C 108.4
C12B C11B H11D 108.4
N1B C11B H11D 108.4
H11C C11B H11D 107.4
C11B C12B H12D 109.5
C11B C12B H12G 109.5
H12D C12B H12G 109.5
C11B C12B H12H 109.5
H12D C12B H12H 109.5
H12G C12B H12H 109.5
C14B C13B N1B 117(3)
C14B C13B H13C 108.0
N1B C13B H13C 108.0
C14B C13B H13D 108.0
N1B C13B H13D 108.0
H13C C13B H13D 107.2
C13B C14B H14D 109.5
C13B C14B H14G 109.5
H14D C14B H14G 109.5
C13B C14B H14H 109.5
H14D C14B H14H 109.5
H14G C14B H14H 109.5
C16B C15B N1B 115(2)
C16B C15B H15C 108.6
N1B C15B H15C 108.6
C16B C15B H15D 108.6
N1B C15B H15D 108.6
H15C C15B H15D 107.6
C15B C16B H16D 109.5
C15B C16B H16G 109.5
H16D C16B H16G 109.5
C15B C16B H16H 109.5
H16D C16B H16H 109.5
H16G C16B H16H 109.5
C18B C17B N1B 117(2)
C18B C17B H17C 108.0
N1B C17B H17C 108.0
C18B C17B H17D 108.0
N1B C17B H17D 108.0
H17C C17B H17D 107.3
C17B C18B H18D 109.5
C17B C18B H18E 109.5
H18D C18B H18E 109.5
C17B C18B H18F 109.5
H18D C18B H18F 109.5
H18E C18B H18F 109.5
C25B N2B C21B 105.2(16)
C25B N2B C27B 112.4(18)
C21B N2B C27B 113.1(18)
C25B N2B C23B 111.1(18)
C21B N2B C23B 111.0(17)
C27B N2B C23B 104.1(16)
C22B C21B N2B 115(2)
C22B C21B H21C 108.5
N2B C21B H21C 108.5
C22B C21B H21D 108.5
N2B C21B H21D 108.5
H21C C21B H21D 107.5
C21B C22B H22D 109.5
C21B C22B H22G 109.5
H22D C22B H22G 109.5
C21B C22B H22H 109.5
H22D C22B H22H 109.5
H22G C22B H22H 109.5
C24B C23B N2B 115.1(18)
C24B C23B H23C 108.5
N2B C23B H23C 108.5
C24B C23B H23D 108.5
N2B C23B H23D 108.5
H23C C23B H23D 107.5
C23B C24B H24D 109.5
C23B C24B H24G 109.5
H24D C24B H24G 109.5
C23B C24B H24H 109.5
H24D C24B H24H 109.5
H24G C24B H24H 109.5
C26B C25B N2B 118(2)
C26B C25B H25C 107.8
N2B C25B H25C 107.8
C26B C25B H25D 107.8
N2B C25B H25D 107.8
H25C C25B H25D 107.1
C25B C26B H26D 109.5
C25B C26B H26G 109.5
H26D C26B H26G 109.5
C25B C26B H26H 109.5
H26D C26B H26H 109.5
H26G C26B H26H 109.5
C28B C27B N2B 115.6(18)
C28B C27B H27C 108.4
N2B C27B H27C 108.4
C28B C27B H27D 108.4
N2B C27B H27D 108.4
H27C C27B H27D 107.4
C27B C28B H28D 109.5
C27B C28B H28E 109.5
H28D C28B H28E 109.5
C27B C28B H28F 109.5
H28D C28B H28F 109.5
H28E C28B H28F 109.5
C31B N3B C35B 107(2)
C31B N3B C33B 110(2)
C35B N3B C33B 111(2)
C31B N3B C37B 111(2)
C35B N3B C37B 110(2)
C33B N3B C37B 107(2)
C32B C31B N3B 116(3)
C32B C31B H31C 108.4
N3B C31B H31C 108.4
C32B C31B H31D 108.4
N3B C31B H31D 108.4
H31C C31B H31D 107.4
C31B C32B H32D 109.5
C31B C32B H32G 109.5
H32D C32B H32G 109.5
C31B C32B H32H 109.5
H32D C32B H32H 109.5
H32G C32B H32H 109.5
C34B C33B N3B 117(3)
C34B C33B H33C 108.1
N3B C33B H33C 108.1
C34B C33B H33D 108.1
N3B C33B H33D 108.1
H33C C33B H33D 107.3
C33B C34B H34D 109.5
C33B C34B H34G 109.5
H34D C34B H34G 109.5
C33B C34B H34H 109.5
H34D C34B H34H 109.5
H34G C34B H34H 109.5
C36B C35B N3B 114(3)
C36B C35B H35C 108.6
N3B C35B H35C 108.6
C36B C35B H35D 108.6
N3B C35B H35D 108.6
H35C C35B H35D 107.6
C35B C36B H36D 109.5
C35B C36B H36G 109.5
H36D C36B H36G 109.5
C35B C36B H36H 109.5
H36D C36B H36H 109.5
H36G C36B H36H 109.5
C38B C37B N3B 116(3)
C38B C37B H37C 108.3
N3B C37B H37C 108.3
C38B C37B H37D 108.3
N3B C37B H37D 108.3
H37C C37B H37D 107.4
C37B C38B H38D 109.5
C37B C38B H38E 109.5
H38D C38B H38E 109.5
C37B C38B H38F 109.5
H38D C38B H38F 109.5
H38E C38B H38F 109.5
C43B N4B C47B 111(2)
C43B N4B C45B 115.3(19)
C47B N4B C45B 114(2)
C43B N4B C41B 110(2)
C47B N4B C41B 107(2)
C45B N4B C41B 99(2)
C42B C41B N4B 110(2)
C42B C41B H41C 109.7
N4B C41B H41C 109.7
C42B C41B H41D 109.7
N4B C41B H41D 109.7
H41C C41B H41D 108.2
C41B C42B H42D 109.5
C41B C42B H42E 109.5
H42D C42B H42E 109.5
C41B C42B H42F 109.5
H42D C42B H42F 109.5
H42E C42B H42F 109.5
C44B C43B N4B 120(3)
C44B C43B H43C 107.3
N4B C43B H43C 107.3
C44B C43B H43D 107.3
N4B C43B H43D 107.3
H43C C43B H43D 106.9
C43B C44B H44D 109.5
C43B C44B H44E 109.5
H44D C44B H44E 109.5
C43B C44B H44F 109.5
H44D C44B H44F 109.5
H44E C44B H44F 109.5
C46B C45B N4B 121(2)
C46B C45B H45C 107.0
N4B C45B H45C 107.0
C46B C45B H45D 107.0
N4B C45B H45D 107.0
H45C C45B H45D 106.8
C45B C46B H46D 109.5
C45B C46B H46E 109.5
H46D C46B H46E 109.5
C45B C46B H46F 109.5
H46D C46B H46F 109.5
H46E C46B H46F 109.5
C48B C47B N4B 122(2)
C48B C47B H47C 106.8
N4B C47B H47C 106.8
C48B C47B H47D 106.8
N4B C47B H47D 106.8
H47C C47B H47D 106.6
C47B C48B H48D 109.5
C47B C48B H48E 109.5
H48D C48B H48E 109.5
C47B C48B H48F 109.5
H48D C48B H48F 109.5
H48E C48B H48F 109.5
Cl1S C1S Cl2S 123.6(18)
Cl1S C1S H1S1 106.4
Cl2S C1S H1S1 106.4
Cl1S C1S H1S2 106.4
Cl2S C1S H1S2 106.4
H1S1 C1S H1S2 106.5
Cl3T C2T Cl4T 110.6(19)
Cl3T C2T H2T1 109.5
Cl4T C2T H2T1 109.5
Cl3T C2T H2T2 109.5
Cl4T C2T H2T2 109.5
H2T1 C2T H2T2 108.1
Cl4U C2U Cl3U 111(2)
Cl4U C2U H2U1 109.5
Cl3U C2U H2U1 109.5
Cl4U C2U H2U2 109.5
Cl3U C2U H2U2 109.5
H2U1 C2U H2U2 108.0
Cl3S C2S Cl4S 113.2(16)
Cl3S C2S H2S1 108.9
Cl4S C2S H2S1 108.9
Cl3S C2S H2S2 108.9
Cl4S C2S H2S2 108.9
H2S1 C2S H2S2 107.7
Cl5S C3S Cl6S 112.1(17)
Cl5S C3S H3S1 109.2
Cl6S C3S H3S1 109.2
Cl5S C3S H3S2 109.2
Cl6S C3S H3S2 109.2
H3S1 C3S H3S2 107.9
Cl5T C3T Cl6T 111(2)
Cl5T C3T H3T1 109.4
Cl6T C3T H3T1 109.4
Cl5T C3T H3T2 109.4
Cl6T C3T H3T2 109.4
H3T1 C3T H3T2 108.0

loop_
_geom_bond_atom_site_label_1
_geom_bond_atom_site_label_2
_geom_bond_distance
Fe1 C6 1.862(13)
Fe1 C5E 1.885(15)
Fe1 C4 1.908(8)
Fe1 C1 1.908(7)
Fe1 C5 1.909(14)
Fe1 C3 1.913(8)
Fe1 C6F 1.917(16)
Fe1 C2 1.925(7)
C1 N1 1.170(9)
N1 B1 1.559(9)
B1 C131 1.622(11)
B1 C111 1.635(11)
B1 C121 1.637(11)
C111 C112 1.364(11)
C111 C116 1.386(12)
C112 C113 1.388(13)
C112 H112 0.9500
C113 C114 1.384(15)
C113 H113 0.9500
C114 C115 1.383(15)
C114 H114 0.9500
C115 C116 1.400(13)
C115 H115 0.9500
C116 H116 0.9500
C121 C126 1.388(10)
C121 C122 1.391(11)
C122 C123 1.397(13)
C122 H122 0.9500
C123 C124 1.374(13)
C123 H123 0.9500
C124 C125 1.371(12)
C124 H124 0.9500
C125 C126 1.393(11)
C125 H125 0.9500
C126 H126 0.9500
C131 C136 1.393(11)
C131 C132 1.398(11)
C132 C133 1.405(13)
C132 H132 0.9500
C133 C134 1.357(13)
C133 H133 0.9500
C134 C135 1.368(12)
C134 H134 0.9500
C135 C136 1.400(11)
C135 H135 0.9500
C136 H136 0.9500
C2 N2 1.141(9)
N2 B2 1.577(10)
B2 C231 1.621(13)
B2 C211 1.626(12)
B2 C221 1.631(12)
C211 C216 1.398(13)
C211 C212 1.411(12)
C212 C213 1.384(17)
C212 H212 0.9500
C213 C214 1.34(2)
C213 H213 0.9500
C214 C215 1.392(18)
C214 H214 0.9500
C215 C216 1.384(14)
C215 H215 0.9500
C216 H216 0.9500
C221 C226 1.373(12)
C221 C222 1.403(12)
C222 C223 1.379(14)
C222 H222 0.9500
C223 C224 1.374(15)
C223 H223 0.9500
C224 C225 1.404(14)
C224 H224 0.9500
C225 C226 1.387(13)
C225 H225 0.9500
C226 H226 0.9500
C231 C232 1.400(11)
C231 C236 1.411(12)
C232 C233 1.385(13)
C232 H232 0.9500
C233 C234 1.391(14)
C233 H233 0.9500
C234 C235 1.368(12)
C234 H234 0.9500
C235 C236 1.388(12)
C235 H235 0.9500
C236 H236 0.9500
C3 N3 1.164(10)
N3 B3 1.573(10)
B3 C331 1.626(14)
B3 C311 1.635(13)
B3 C321 1.643(13)
C311 C316 1.382(12)
C311 C312 1.397(12)
C312 C313 1.398(16)
C312 H312 0.9500
C313 C314 1.377(17)
C313 H313 0.9500
C314 C315 1.351(15)
C314 H314 0.9500
C315 C316 1.398(13)
C315 H315 0.9500
C316 H316 0.9500
C321 C326 1.382(15)
C321 C322 1.403(15)
C322 C323 1.417(15)
C322 H322 0.9500
C323 C324 1.37(2)
C323 H323 0.9500
C324 C325 1.39(2)
C324 H324 0.9500
C325 C326 1.417(14)
C325 H325 0.9500
C326 H326 0.9500
C331 C336 1.381(12)
C331 C332 1.406(12)
C332 C333 1.389(15)
C332 H332 0.9500
C333 C334 1.369(17)
C333 H333 0.9500
C334 C335 1.389(14)
C334 H334 0.9500
C335 C336 1.380(12)
C335 H335 0.9500
C336 H336 0.9500
C4 N4 1.166(10)
N4 B4 1.557(10)
B4 C431 1.627(12)
B4 C411 1.635(12)
B4 C421 1.636(11)
C411 C416 1.397(11)
C411 C412 1.404(11)
C412 C413 1.384(11)
C412 H412 0.9500
C413 C414 1.385(13)
C413 H413 0.9500
C414 C415 1.383(13)
C414 H414 0.9500
C415 C416 1.381(11)
C415 H415 0.9500
C416 H416 0.9500
C421 C426 1.369(12)
C421 C422 1.403(12)
C422 C423 1.392(13)
C422 H422 0.9500
C423 C424 1.351(17)
C423 H423 0.9500
C424 C425 1.404(16)
C424 H424 0.9500
C425 C426 1.390(13)
C425 H425 0.9500
C426 H426 0.9500
C431 C432 1.401(13)
C431 C436 1.410(12)
C432 C433 1.394(13)
C432 H432 0.9500
C433 C434 1.380(16)
C433 H433 0.9500
C434 C435 1.378(16)
C434 H434 0.9500
C435 C436 1.391(13)
C435 H435 0.9500
C436 H436 0.9500
C5 N5 1.181(16)
N5 B5 1.572(16)
B5 C511 1.613(16)
B5 C531 1.628(16)
B5 C521 1.635(15)
C511 C516 1.379(17)
C511 C512 1.398(16)
C512 C513 1.388(17)
C512 H512 0.9500
C513 C514 1.371(18)
C513 H513 0.9500
C514 C515 1.377(18)
C514 H514 0.9500
C515 C516 1.409(17)
C515 H515 0.9500
C516 H516 0.9500
C521 C526 1.365(16)
C521 C522 1.397(16)
C522 C523 1.408(17)
C522 H522 0.9500
C523 C524 1.360(18)
C523 H523 0.9500
C524 C525 1.365(18)
C524 H524 0.9500
C525 C526 1.401(17)
C525 H525 0.9500
C526 H526 0.9500
C531 C536 1.389(16)
C531 C532 1.393(16)
C532 C533 1.391(17)
C532 H532 0.9500
C533 C534 1.381(18)
C533 H533 0.9500
C534 C535 1.376(17)
C534 H534 0.9500
C535 C536 1.394(17)
C535 H535 0.9500
C536 H536 0.9500
C5E N5E 1.166(17)
N5E B5E 1.568(16)
B5E C11E 1.617(16)
B5E C21E 1.625(16)
B5E C31E 1.638(16)
C11E C16E 1.381(16)
C11E C12E 1.392(16)
C12E C13E 1.394(18)
C12E H12E 0.9500
C13E C14E 1.373(17)
C13E H13E 0.9500
C14E C15E 1.372(17)
C14E H14E 0.9500
C15E C16E 1.407(17)
C15E H15E 0.9500
C16E H16E 0.9500
C21E C22E 1.387(16)
C21E C26E 1.393(17)
C22E C23E 1.403(17)
C22E H22E 0.9500
C23E C24E 1.371(18)
C23E H23E 0.9500
C24E C25E 1.373(17)
C24E H24E 0.9500
C25E C26E 1.395(17)
C25E H25E 0.9500
C26E H26E 0.9500
C31E C36E 1.386(17)
C31E C32E 1.389(16)
C32E C33E 1.406(17)
C32E H32E 0.9500
C33E C34E 1.380(18)
C33E H33E 0.9500
C34E C35E 1.363(18)
C34E H34E 0.9500
C35E C36E 1.402(17)
C35E H35E 0.9500
C36E H36E 0.9500
C6 N6 1.168(14)
N6 B6 1.550(15)
B6 C621 1.628(15)
B6 C631 1.637(15)
B6 C611 1.644(15)
C611 C616 1.387(15)
C611 C612 1.403(16)
C612 C613 1.399(16)
C612 H612 0.9500
C613 C614 1.377(16)
C613 H613 0.9500
C614 C615 1.359(18)
C614 H614 0.9500
C615 C616 1.410(17)
C615 H615 0.9500
C616 H616 0.9500
C621 C622 1.391(15)
C621 C626 1.400(17)
C622 C623 1.393(17)
C622 H622 0.9500
C623 C624 1.372(18)
C623 H623 0.9500
C624 C625 1.364(18)
C624 H624 0.9500
C625 C626 1.399(17)
C625 H625 0.9500
C626 H626 0.9500
C631 C632 1.383(15)
C631 C636 1.391(15)
C632 C633 1.414(15)
C632 H632 0.9500
C633 C634 1.384(16)
C633 H633 0.9500
C634 C635 1.369(16)
C634 H634 0.9500
C635 C636 1.392(15)
C635 H635 0.9500
C636 H636 0.9500
C6F N6F 1.191(17)
N6F B6F 1.579(17)
B6F C21F 1.632(17)
B6F C11F 1.633(17)
B6F C31F 1.637(16)
C11F C12F 1.388(18)
C11F C16F 1.392(17)
C12F C13F 1.390(18)
C12F H12F 0.9500
C13F C14F 1.373(19)
C13F H13F 0.9500
C14F C15F 1.374(19)
C14F H14F 0.9500
C15F C16F 1.402(18)
C15F H15F 0.9500
C16F H16F 0.9500
C21F C22F 1.399(17)
C21F C26F 1.403(18)
C22F C23F 1.389(19)
C22F H22F 0.9500
C23F C24F 1.389(19)
C23F H23F 0.9500
C24F C25F 1.370(18)
C24F H24F 0.9500
C25F C26F 1.406(18)
C25F H25F 0.9500
C26F H26F 0.9500
C31F C36F 1.384(17)
C31F C32F 1.389(17)
C32F C33F 1.400(18)
C32F H32F 0.9500
C33F C34F 1.367(18)
C33F H33F 0.9500
C34F C35F 1.369(18)
C34F H34F 0.9500
C35F C36F 1.396(18)
C35F H35F 0.9500
C36F H36F 0.9500
N1A C11A 1.512(13)
N1A C17A 1.513(14)
N1A C15A 1.514(14)
N1A C13A 1.515(14)
C11A C12A 1.507(18)
C11A H11A 0.9900
C11A H11B 0.9900
C12A H12A 0.9800
C12A H12B 0.9800
C12A H12C 0.9800
C13A C14A 1.503(16)
C13A H13A 0.9900
C13A H13B 0.9900
C14A H14A 0.9800
C14A H14B 0.9800
C14A H14C 0.9800
C15A C16A 1.505(16)
C15A H15A 0.9900
C15A H15B 0.9900
C16A H16A 0.9800
C16A H16B 0.9800
C16A H16C 0.9800
C17A C18A 1.527(16)
C17A H17A 0.9900
C17A H17B 0.9900
C18A H18A 0.9800
C18A H18B 0.9800
C18A H18C 0.9800
N2A C27A 1.505(15)
N2A C21A 1.519(15)
N2A C25A 1.521(15)
N2A C23A 1.523(15)
C21A C22A 1.507(18)
C21A H21A 0.9900
C21A H21B 0.9900
C22A H22A 0.9800
C22A H22B 0.9800
C22A H22C 0.9800
C23A C24A 1.493(17)
C23A H23A 0.9900
C23A H23B 0.9900
C24A H24A 0.9800
C24A H24B 0.9800
C24A H24C 0.9800
C25A C26A 1.514(18)
C25A H25A 0.9900
C25A H25B 0.9900
C26A H26A 0.9800
C26A H26B 0.9800
C26A H26C 0.9800
C27A C28A 1.506(18)
C27A H27A 0.9900
C27A H27B 0.9900
C28A H28A 0.9800
C28A H28B 0.9800
C28A H28C 0.9800
N3A C31A 1.509(13)
N3A C33A 1.514(14)
N3A C35A 1.522(12)
N3A C37A 1.526(14)
C31A C32A 1.494(14)
C31A H31A 0.9900
C31A H31B 0.9900
C32A H32A 0.9800
C32A H32B 0.9800
C32A H32C 0.9800
C33A C34A 1.502(16)
C33A H33A 0.9900
C33A H33B 0.9900
C34A H34A 0.9800
C34A H34B 0.9800
C34A H34C 0.9800
C35A C36A 1.496(15)
C35A H35A 0.9900
C35A H35B 0.9900
C36A H36A 0.9800
C36A H36B 0.9800
C36A H36C 0.9800
C37A C38A 1.478(16)
C37A H37A 0.9900
C37A H37B 0.9900
C38A H38A 0.9800
C38A H38B 0.9800
C38A H38C 0.9800
N4A C43A 1.501(19)
N4A C47A 1.511(19)
N4A C45A 1.515(19)
N4A C41A 1.517(19)
C41A C42A 1.50(2)
C41A H41A 0.9900
C41A H41B 0.9900
C42A H42A 0.9800
C42A H42B 0.9800
C42A H42C 0.9800
C43A C44A 1.50(2)
C43A H43A 0.9900
C43A H43B 0.9900
C44A H44A 0.9800
C44A H44B 0.9800
C44A H44C 0.9800
C45A C46A 1.51(2)
C45A H45A 0.9900
C45A H45B 0.9900
C46A H46A 0.9800
C46A H46B 0.9800
C46A H46C 0.9800
C47A C48A 1.50(2)
C47A H47A 0.9900
C47A H47B 0.9900
C48A H48A 0.9800
C48A H48B 0.9800
C48A H48C 0.9800
N1B C13B 1.513(18)
N1B C17B 1.514(18)
N1B C11B 1.515(18)
N1B C15B 1.519(18)
C11B C12B 1.50(2)
C11B H11C 0.9900
C11B H11D 0.9900
C12B H12D 0.9800
C12B H12G 0.9800
C12B H12H 0.9800
C13B C14B 1.50(2)
C13B H13C 0.9900
C13B H13D 0.9900
C14B H14D 0.9800
C14B H14G 0.9800
C14B H14H 0.9800
C15B C16B 1.49(2)
C15B H15C 0.9900
C15B H15D 0.9900
C16B H16D 0.9800
C16B H16G 0.9800
C16B H16H 0.9800
C17B C18B 1.50(2)
C17B H17C 0.9900
C17B H17D 0.9900
C18B H18D 0.9800
C18B H18E 0.9800
C18B H18F 0.9800
N2B C25B 1.515(17)
N2B C21B 1.517(17)
N2B C27B 1.520(17)
N2B C23B 1.525(17)
C21B C22B 1.500(19)
C21B H21C 0.9900
C21B H21D 0.9900
C22B H22D 0.9800
C22B H22G 0.9800
C22B H22H 0.9800
C23B C24B 1.495(19)
C23B H23C 0.9900
C23B H23D 0.9900
C24B H24D 0.9800
C24B H24G 0.9800
C24B H24H 0.9800
C25B C26B 1.490(19)
C25B H25C 0.9900
C25B H25D 0.9900
C26B H26D 0.9800
C26B H26G 0.9800
C26B H26H 0.9800
C27B C28B 1.500(19)
C27B H27C 0.9900
C27B H27D 0.9900
C28B H28D 0.9800
C28B H28E 0.9800
C28B H28F 0.9800
N3B C31B 1.516(19)
N3B C35B 1.516(19)
N3B C33B 1.517(19)
N3B C37B 1.522(19)
C31B C32B 1.51(2)
C31B H31C 0.9900
C31B H31D 0.9900
C32B H32D 0.9800
C32B H32G 0.9800
C32B H32H 0.9800
C33B C34B 1.50(2)
C33B H33C 0.9900
C33B H33D 0.9900
C34B H34D 0.9800
C34B H34G 0.9800
C34B H34H 0.9800
C35B C36B 1.50(2)
C35B H35C 0.9900
C35B H35D 0.9900
C36B H36D 0.9800
C36B H36G 0.9800
C36B H36H 0.9800
C37B C38B 1.49(2)
C37B H37C 0.9900
C37B H37D 0.9900
C38B H38D 0.9800
C38B H38E 0.9800
C38B H38F 0.9800
N4B C43B 1.485(18)
N4B C47B 1.499(18)
N4B C45B 1.510(18)
N4B C41B 1.549(19)
C41B C42B 1.49(2)
C41B H41C 0.9900
C41B H41D 0.9900
C42B H42D 0.9800
C42B H42E 0.9800
C42B H42F 0.9800
C43B C44B 1.48(2)
C43B H43C 0.9900
C43B H43D 0.9900
C44B H44D 0.9800
C44B H44E 0.9800
C44B H44F 0.9800
C45B C46B 1.48(2)
C45B H45C 0.9900
C45B H45D 0.9900
C46B H46D 0.9800
C46B H46E 0.9800
C46B H46F 0.9800
C47B C48B 1.49(2)
C47B H47C 0.9900
C47B H47D 0.9900
C48B H48D 0.9800
C48B H48E 0.9800
C48B H48F 0.9800
C1S Cl1S 1.667(19)
C1S Cl2S 1.690(19)
C1S H1S1 0.9900
C1S H1S2 0.9900
C2T Cl3T 1.72(2)
C2T Cl4T 1.72(2)
C2T H2T1 0.9900
C2T H2T2 0.9900
C2U Cl4U 1.73(2)
C2U Cl3U 1.73(2)
C2U H2U1 0.9900
C2U H2U2 0.9900
C2S Cl3S 1.73(2)
C2S Cl4S 1.74(2)
C2S H2S1 0.9900
C2S H2S2 0.9900
C3S Cl5S 1.70(2)
C3S Cl6S 1.75(2)
C3S H3S1 0.9900
C3S H3S2 0.9900
C3T Cl5T 1.74(2)
C3T Cl6T 1.74(2)
C3T H3T1 0.9900
C3T H3T2 0.9900

loop_
_geom_torsion_atom_site_label_1
_geom_torsion_atom_site_label_2
_geom_torsion_atom_site_label_3
_geom_torsion_atom_site_label_4
_geom_torsion
N1 B1 C111 C112 152.2(11)
C131 B1 C111 C112 33.3(14)
C121 B1 C111 C112 -90.8(12)
N1 B1 C111 C116 -32.0(11)
C131 B1 C111 C116 -150.9(9)
C121 B1 C111 C116 85.0(11)
C116 C111 C112 C113 4(2)
B1 C111 C112 C113 -179.6(12)
C111 C112 C113 C114 -4(3)
C112 C113 C114 C115 1(3)
C113 C114 C115 C116 0(2)
C112 C111 C116 C115 -3.0(19)
B1 C111 C116 C115 -179.2(12)
C114 C115 C116 C111 1(2)
N1 B1 C121 C126 3.1(12)
C131 B1 C121 C126 118.7(10)
C111 B1 C121 C126 -112.5(10)
N1 B1 C121 C122 -172.3(10)
C131 B1 C121 C122 -56.6(12)
C111 B1 C121 C122 72.2(12)
C126 C121 C122 C123 -1(2)
B1 C121 C122 C123 174.8(13)
C121 C122 C123 C124 1(3)
C122 C123 C124 C125 0(2)
C123 C124 C125 C126 0(2)
C122 C121 C126 C125 0.4(15)
B1 C121 C126 C125 -175.1(9)
C124 C125 C126 C121 0.1(17)
N1 B1 C131 C136 21.3(11)
C111 B1 C131 C136 139.7(8)
C121 B1 C131 C136 -95.4(9)
N1 B1 C131 C132 -169.3(10)
C111 B1 C131 C132 -50.8(13)
C121 B1 C131 C132 74.0(12)
C136 C131 C132 C133 -0.3(19)
B1 C131 C132 C133 -170.4(13)
C131 C132 C133 C134 -1(3)
C132 C133 C134 C135 3(2)
C133 C134 C135 C136 -3.4(19)
C132 C131 C136 C135 -0.5(14)
B1 C131 C136 C135 170.1(9)
C134 C135 C136 C131 2.4(16)
C2 N2 B2 C231 66(4)
C2 N2 B2 C211 -178(4)
C2 N2 B2 C221 -54(4)
N2 B2 C211 C216 -42.8(11)
C231 B2 C211 C216 72.9(10)
C221 B2 C211 C216 -162.0(8)
N2 B2 C211 C212 149.4(10)
C231 B2 C211 C212 -94.9(11)
C221 B2 C211 C212 30.2(13)
C216 C211 C212 C213 0(2)
B2 C211 C212 C213 168.5(14)
C211 C212 C213 C214 1(3)
C212 C213 C214 C215 -2(3)
C213 C214 C215 C216 2(3)
C214 C215 C216 C211 -1(2)
C212 C211 C216 C215 -0.1(17)
B2 C211 C216 C215 -168.7(11)
N2 B2 C221 C226 -15.7(12)
C231 B2 C221 C226 -132.7(8)
C211 B2 C221 C226 104.4(10)
N2 B2 C221 C222 164.6(8)
C231 B2 C221 C222 47.6(11)
C211 B2 C221 C222 -75.3(11)
C226 C221 C222 C223 -1.8(16)
B2 C221 C222 C223 177.9(10)
C221 C222 C223 C224 0.8(19)
C222 C223 C224 C225 0.7(18)
C223 C224 C225 C226 -1.1(17)
C222 C221 C226 C225 1.4(14)
B2 C221 C226 C225 -178.3(9)
C224 C225 C226 C221 0.0(16)
N2 B2 C231 C232 151.3(7)
C211 B2 C231 C232 34.6(10)
C221 B2 C231 C232 -91.8(9)
N2 B2 C231 C236 -30.8(10)
C211 B2 C231 C236 -147.5(7)
C221 B2 C231 C236 86.2(9)
C236 C231 C232 C233 1.3(12)
B2 C231 C232 C233 179.4(8)
C231 C232 C233 C234 -0.1(14)
C232 C233 C234 C235 -0.4(14)
C233 C234 C235 C236 -0.5(14)
C234 C235 C236 C231 1.9(14)
C232 C231 C236 C235 -2.2(12)
B2 C231 C236 C235 179.7(8)
N3 B3 C311 C316 32.2(12)
C331 B3 C311 C316 -85.3(10)
C321 B3 C311 C316 149.6(9)
N3 B3 C311 C312 -148.7(10)
C331 B3 C311 C312 93.8(11)
C321 B3 C311 C312 -31.3(13)
C316 C311 C312 C313 -0.9(18)
B3 C311 C312 C313 -180.0(11)
C311 C312 C313 C314 0(2)
C312 C313 C314 C315 0(2)
C313 C314 C315 C316 1(2)
C312 C311 C316 C315 2.1(16)
B3 C311 C316 C315 -178.7(10)
C314 C315 C316 C311 -2.4(19)
N3 B3 C321 C326 24.6(12)
C331 B3 C321 C326 141.2(9)
C311 B3 C321 C326 -91.6(10)
N3 B3 C321 C322 -157.7(9)
C331 B3 C321 C322 -41.0(11)
C311 B3 C321 C322 86.1(11)
C326 C321 C322 C323 -2.4(16)
B3 C321 C322 C323 179.7(11)
C321 C322 C323 C324 2(2)
C322 C323 C324 C325 -2(2)
C323 C324 C325 C326 3(2)
C322 C321 C326 C325 3.2(15)
B3 C321 C326 C325 -179.0(10)
C324 C325 C326 C321 -3.3(18)
N3 B3 C331 C336 24.8(10)
C311 B3 C331 C336 141.8(8)
C321 B3 C331 C336 -92.7(9)
N3 B3 C331 C332 -160.4(7)
C311 B3 C331 C332 -43.4(10)
C321 B3 C331 C332 82.1(9)
C336 C331 C332 C333 0.3(12)
B3 C331 C332 C333 -174.9(8)
C331 C332 C333 C334 0.2(15)
C332 C333 C334 C335 -0.2(16)
C333 C334 C335 C336 -0.4(15)
C334 C335 C336 C331 1.0(13)
C332 C331 C336 C335 -1.0(12)
B3 C331 C336 C335 174.1(8)
N4 B4 C411 C416 -27.2(10)
C431 B4 C411 C416 -146.3(7)
C421 B4 C411 C416 89.5(9)
N4 B4 C411 C412 155.9(7)
C431 B4 C411 C412 36.8(10)
C421 B4 C411 C412 -87.4(9)
C416 C411 C412 C413 -0.4(12)
B4 C411 C412 C413 176.7(8)
C411 C412 C413 C414 -0.8(13)
C412 C413 C414 C415 2.1(13)
C413 C414 C415 C416 -2.2(14)
C414 C415 C416 C411 1.0(14)
C412 C411 C416 C415 0.3(12)
B4 C411 C416 C415 -176.9(8)
N4 B4 C421 C426 -28.7(11)
C431 B4 C421 C426 89.0(10)
C411 B4 C421 C426 -145.7(8)
N4 B4 C421 C422 153.6(8)
C431 B4 C421 C422 -88.7(10)
C411 B4 C421 C422 36.6(11)
C426 C421 C422 C423 1.7(15)
B4 C421 C422 C423 179.5(9)
C421 C422 C423 C424 0.4(18)
C422 C423 C424 C425 -1.7(19)
C423 C424 C425 C426 0.8(19)
C422 C421 C426 C425 -2.7(15)
B4 C421 C426 C425 179.5(10)
C424 C425 C426 C421 1.5(18)
N4 B4 C431 C432 169.6(7)
C411 B4 C431 C432 -71.8(9)
C421 B4 C431 C432 52.8(10)
N4 B4 C431 C436 -12.8(11)
C411 B4 C431 C436 105.8(9)
C421 B4 C431 C436 -129.7(8)
C436 C431 C432 C433 -1.8(13)
B4 C431 C432 C433 175.9(9)
C431 C432 C433 C434 1.9(16)
C432 C433 C434 C435 -0.1(17)
C433 C434 C435 C436 -1.6(18)
C434 C435 C436 C431 1.7(16)
C432 C431 C436 C435 0.0(13)
B4 C431 C436 C435 -177.6(9)
C5 N5 B5 C511 93(18)
C5 N5 B5 C531 -32(18)
C5 N5 B5 C521 -149(18)
N5 B5 C511 C516 26(3)
C531 B5 C511 C516 147(3)
C521 B5 C511 C516 -93(3)
N5 B5 C511 C512 -156(3)
C531 B5 C511 C512 -35(3)
C521 B5 C511 C512 85(3)
C516 C511 C512 C513 2(4)
B5 C511 C512 C513 -176(2)
C511 C512 C513 C514 2(4)
C512 C513 C514 C515 -4(4)
C513 C514 C515 C516 2(5)
C512 C511 C516 C515 -5(5)
B5 C511 C516 C515 173(3)
C514 C515 C516 C511 3(6)
N5 B5 C521 C526 30(3)
C511 B5 C521 C526 148(2)
C531 B5 C521 C526 -88(3)
N5 B5 C521 C522 -156(3)
C511 B5 C521 C522 -39(3)
C531 B5 C521 C522 86(3)
C526 C521 C522 C523 -3(4)
B5 C521 C522 C523 -177(2)
C521 C522 C523 C524 0(4)
C522 C523 C524 C525 4(4)
C523 C524 C525 C526 -4(4)
C522 C521 C526 C525 3(4)
B5 C521 C526 C525 177(3)
C524 C525 C526 C521 0(5)
N5 B5 C531 C536 19(3)
C511 B5 C531 C536 -101(3)
C521 B5 C531 C536 139(2)
N5 B5 C531 C532 -161(2)
C511 B5 C531 C532 79(3)
C521 B5 C531 C532 -42(3)
C536 C531 C532 C533 -2(4)
B5 C531 C532 C533 178(2)
C531 C532 C533 C534 1(4)
C532 C533 C534 C535 0(4)
C533 C534 C535 C536 0(4)
C532 C531 C536 C535 2(4)
B5 C531 C536 C535 -178(3)
C534 C535 C536 C531 -1(5)
C6F Fe1 C5E N5E 56(30)
N5E B5E C11E C16E 30(3)
C21E B5E C11E C16E -86(3)
C31E B5E C11E C16E 147(3)
N5E B5E C11E C12E -156(3)
C21E B5E C11E C12E 87(3)
C31E B5E C11E C12E -40(3)
C16E C11E C12E C13E -3(4)
B5E C11E C12E C13E -176(2)
C11E C12E C13E C14E 3(4)
C12E C13E C14E C15E -4(4)
C13E C14E C15E C16E 3(5)
C12E C11E C16E C15E 2(5)
B5E C11E C16E C15E 176(3)
C14E C15E C16E C11E -3(5)
N5E B5E C21E C22E -143(3)
C11E B5E C21E C22E -26(3)
C31E B5E C21E C22E 103(3)
N5E B5E C21E C26E 38(3)
C11E B5E C21E C26E 155(2)
C31E B5E C21E C26E -75(3)
C26E C21E C22E C23E 4(4)
B5E C21E C22E C23E -175(2)
C21E C22E C23E C24E -7(4)
C22E C23E C24E C25E 9(4)
C23E C24E C25E C26E -6(4)
C22E C21E C26E C25E -1(4)
B5E C21E C26E C25E 178(3)
C24E C25E C26E C21E 3(4)
N5E B5E C31E C36E 23(3)
C11E B5E C31E C36E -96(3)
C21E B5E C31E C36E 137(3)
N5E B5E C31E C32E -161(3)
C11E B5E C31E C32E 80(3)
C21E B5E C31E C32E -47(3)
C36E C31E C32E C33E 0(5)
B5E C31E C32E C33E -176(3)
C31E C32E C33E C34E -3(5)
C32E C33E C34E C35E 2(5)
C33E C34E C35E C36E 2(5)
C32E C31E C36E C35E 4(5)
B5E C31E C36E C35E -180(3)
C34E C35E C36E C31E -5(5)
N6 B6 C611 C616 -164.8(19)
C621 B6 C611 C616 77(2)
C631 B6 C611 C616 -49(2)
N6 B6 C611 C612 11(2)
C621 B6 C611 C612 -106.8(17)
C631 B6 C611 C612 127.2(16)
C616 C611 C612 C613 -1(3)
B6 C611 C612 C613 -177.4(16)
C611 C612 C613 C614 1(3)
C612 C613 C614 C615 0(3)
C613 C614 C615 C616 1(4)
C612 C611 C616 C615 1(3)
B6 C611 C616 C615 178(2)
C614 C615 C616 C611 -1(4)
N6 B6 C621 C622 -161.8(19)
C631 B6 C621 C622 82(2)
C611 B6 C621 C622 -43(2)
N6 B6 C621 C626 19(2)
C631 B6 C621 C626 -97(2)
C611 B6 C621 C626 137.9(18)
C626 C621 C622 C623 5(3)
B6 C621 C622 C623 -174(2)
C621 C622 C623 C624 -5(4)
C622 C623 C624 C625 3(4)
C623 C624 C625 C626 -1(4)
C624 C625 C626 C621 1(4)
C622 C621 C626 C625 -3(3)
B6 C621 C626 C625 176(2)
N6 B6 C631 C632 -158.0(17)
C621 B6 C631 C632 -43(2)
C611 B6 C631 C632 87.1(19)
N6 B6 C631 C636 25(2)
C621 B6 C631 C636 141(2)
C611 B6 C631 C636 -90(2)
C636 C631 C632 C633 -1(3)
B6 C631 C632 C633 -177.5(18)
C631 C632 C633 C634 2(3)
C632 C633 C634 C635 -3(3)
C633 C634 C635 C636 2(4)
C632 C631 C636 C635 -1(3)
B6 C631 C636 C635 176(2)
C634 C635 C636 C631 0(4)
N6F B6F C11F C12F -2(4)
C21F B6F C11F C12F -118(3)
C31F B6F C11F C12F 116(3)
N6F B6F C11F C16F -173(3)
C21F B6F C11F C16F 71(3)
C31F B6F C11F C16F -55(3)
C16F C11F C12F C13F -8(5)
B6F C11F C12F C13F -180(3)
C11F C12F C13F C14F 2(6)
C12F C13F C14F C15F 8(7)
C13F C14F C15F C16F -10(7)
C12F C11F C16F C15F 5(5)
B6F C11F C16F C15F 177(3)
C14F C15F C16F C11F 3(6)
N6F B6F C21F C22F -167(3)
C11F B6F C21F C22F -50(3)
C31F B6F C21F C22F 74(3)
N6F B6F C21F C26F 25(3)
C11F B6F C21F C26F 141(2)
C31F B6F C21F C26F -95(3)
C26F C21F C22F C23F -5(5)
B6F C21F C22F C23F -174(3)
C21F C22F C23F C24F 4(6)
C22F C23F C24F C25F -3(6)
C23F C24F C25F C26F 3(5)
C22F C21F C26F C25F 6(4)
B6F C21F C26F C25F 175(3)
C24F C25F C26F C21F -5(5)
N6F B6F C31F C36F 25(4)
C21F B6F C31F C36F 143(3)
C11F B6F C31F C36F -91(3)
N6F B6F C31F C32F -161(3)
C21F B6F C31F C32F -43(3)
C11F B6F C31F C32F 83(3)
C36F C31F C32F C33F 4(5)
B6F C31F C32F C33F -170(3)
C31F C32F C33F C34F -8(5)
C32F C33F C34F C35F 4(6)
C33F C34F C35F C36F 4(6)
C32F C31F C36F C35F 4(5)
B6F C31F C36F C35F 178(3)
C34F C35F C36F C31F -8(6)
C17A N1A C11A C12A -178(3)
C15A N1A C11A C12A -58(4)
C13A N1A C11A C12A 62(4)
C11A N1A C13A C14A 55(2)
C17A N1A C13A C14A -65(2)
C15A N1A C13A C14A 173.8(18)
C11A N1A C15A C16A -171.3(16)
C17A N1A C15A C16A -52.8(18)
C13A N1A C15A C16A 68.1(19)
C11A N1A C17A C18A 64.3(19)
C15A N1A C17A C18A -54.0(18)
C13A N1A C17A C18A -174.8(15)
C27A N2A C21A C22A 58(2)
C25A N2A C21A C22A -179(2)
C23A N2A C21A C22A -59(2)
C27A N2A C23A C24A 179.9(18)
C21A N2A C23A C24A -61(2)
C25A N2A C23A C24A 57(2)
C27A N2A C25A C26A -67(3)
C21A N2A C25A C26A 172(2)
C23A N2A C25A C26A 52(3)
C21A N2A C27A C28A 53(2)
C25A N2A C27A C28A -67(2)
C23A N2A C27A C28A 171.8(19)
C33A N3A C31A C32A -58.2(17)
C35A N3A C31A C32A -179.6(14)
C37A N3A C31A C32A 62.2(17)
C31A N3A C33A C34A -55.1(15)
C35A N3A C33A C34A 62.2(15)
C37A N3A C33A C34A -178.0(12)
C31A N3A C35A C36A -179.7(15)
C33A N3A C35A C36A 59.2(18)
C37A N3A C35A C36A -59.8(18)
C31A N3A C37A C38A 51.4(17)
C33A N3A C37A C38A 174.1(14)
C35A N3A C37A C38A -64.2(17)
C43A N4A C41A C42A 45(5)
C47A N4A C41A C42A -77(4)
C45A N4A C41A C42A 164(4)
C47A N4A C43A C44A -168(5)
C45A N4A C43A C44A -50(5)
C41A N4A C43A C44A 68(6)
C43A N4A C45A C46A -175(5)
C47A N4A C45A C46A -58(5)
C41A N4A C45A C46A 61(5)
C43A N4A C47A C48A 49(5)
C45A N4A C47A C48A -68(4)
C41A N4A C47A C48A 176(4)
C13B N1B C11B C12B 48(8)
C17B N1B C11B C12B 170(8)
C15B N1B C11B C12B -69(8)
C17B N1B C13B C14B -67(4)
C11B N1B C13B C14B 55(4)
C15B N1B C13B C14B 172(4)
C13B N1B C15B C16B 66(4)
C17B N1B C15B C16B -54(4)
C11B N1B C15B C16B -174(3)
C13B N1B C17B C18B 172(3)
C11B N1B C17B C18B 49(4)
C15B N1B C17B C18B -69(4)
C25B N2B C21B C22B -178(3)
C27B N2B C21B C22B 59(3)
C23B N2B C21B C22B -57(3)
C25B N2B C23B C24B 60(3)
C21B N2B C23B C24B -57(3)
C27B N2B C23B C24B -179(2)
C21B N2B C25B C26B 178(3)
C27B N2B C25B C26B -58(4)
C23B N2B C25B C26B 58(4)
C25B N2B C27B C28B -71(3)
C21B N2B C27B C28B 48(3)
C23B N2B C27B C28B 169(3)
C35B N3B C31B C32B -176(6)
C33B N3B C31B C32B -54(7)
C37B N3B C31B C32B 63(6)
C31B N3B C33B C34B -51(6)
C35B N3B C33B C34B 68(6)
C37B N3B C33B C34B -171(5)
C31B N3B C35B C36B -174(5)
C33B N3B C35B C36B 65(6)
C37B N3B C35B C36B -53(6)
C31B N3B C37B C38B 132(6)
C35B N3B C37B C38B 13(6)
C33B N3B C37B C38B -108(6)
C43B N4B C41B C42B 71(4)
C47B N4B C41B C42B -50(4)
C45B N4B C41B C42B -168(4)
C47B N4B C43B C44B 42(5)
C45B N4B C43B C44B 173(4)
C41B N4B C43B C44B -77(5)
C43B N4B C45B C46B 24(5)
C47B N4B C45B C46B 154(4)
C41B N4B C45B C46B -93(4)
C43B N4B C47B C48B -175(4)
C45B N4B C47B C48B 53(5)
C41B N4B C47B C48B -55(4)
